data_4336348
loop_
_publ_author_name
'Brandon R. Groves'
'D. Ian Arbuckle'
'Ernest Essoun'
'Travis L. Lundrigan'
'Ruiyao Wang'
'Manuel A.S. Aquino'

_publ_contact_author_email maquino@stfx.ca
_publ_contact_author_fax 902-867-2414
_publ_contact_author_name 'Manuel A.S. Aquino'
_publ_contact_author_phone 902-867-5336
_publ_section_title
;
 Chiral Induction at Octahedral Ru(II) via the Disassembly of
 Diruthenium(II,III) Tetracarboxylates Using a Variety of Chiral
 Diphosphine Ligands
;
_journal_name_full 'Inorganic Chemistry'
_journal_page_first 11563
_journal_page_last 11572
_journal_paper_doi 10.1021/ic401908t
_journal_volume 52
_journal_year 2013
_chemical_absolute_configuration rmad
_chemical_formula_sum 'C64.88 H68.5 F6 O3.88 P5 Ru'
_chemical_formula_weight 1280.12
_chemical_name_systematic
; 
 ? 
;
_space_group_IT_number 4
_symmetry_cell_setting monoclinic
_symmetry_space_group_name_Hall 'P 2yb'
_symmetry_space_group_name_H-M 'P 1 21 1'
_atom_sites_solution_hydrogens geom
_atom_sites_solution_primary direct
_atom_sites_solution_secondary difmap
_audit_creation_method SHELXL-97
_cell_angle_alpha 90.00
_cell_angle_beta 97.339(1)
_cell_angle_gamma 90.00
_cell_formula_units_Z 4
_cell_length_a 12.0349(1)
_cell_length_b 23.1591(3)
_cell_length_c 21.5330(3)
_cell_measurement_reflns_used 9931
_cell_measurement_temperature 180(2)
_cell_measurement_theta_max 26.99
_cell_measurement_theta_min 2.39
_cell_volume 5952.46(12)
_computing_cell_refinement 'SAINT (Bruker, 2009)'
_computing_data_collection 'APEX2 (Bruker, 2010)'
_computing_data_reduction 'SAINT (Bruker, 2009)'
_computing_molecular_graphics 'SHELXTL (Sheldrick, 2008)'
_computing_publication_material 'SHELXTL (Sheldrick, 2008)'
_computing_structure_refinement 'SHELXL-97 (Sheldrick, 2008)'
_computing_structure_solution 'SHELXS-97 (Sheldrick, 2008)'
_diffrn_ambient_temperature 180(2)
_diffrn_measured_fraction_theta_full 1.000
_diffrn_measured_fraction_theta_max 1.000
_diffrn_measurement_device_type 'Bruker APEX-II CCD'
_diffrn_measurement_method '\f and \w scans'
_diffrn_radiation_monochromator graphite
_diffrn_radiation_source 'fine-focus sealed tube'
_diffrn_radiation_type MoK\a
_diffrn_radiation_wavelength 0.71073
_diffrn_reflns_av_R_equivalents 0.0356
_diffrn_reflns_av_sigmaI/netI 0.0466
_diffrn_reflns_limit_h_max 14
_diffrn_reflns_limit_h_min -14
_diffrn_reflns_limit_k_max 28
_diffrn_reflns_limit_k_min -28
_diffrn_reflns_limit_l_max 26
_diffrn_reflns_limit_l_min -26
_diffrn_reflns_number 63929
_diffrn_reflns_theta_full 26.00
_diffrn_reflns_theta_max 26.00
_diffrn_reflns_theta_min 1.30
_exptl_absorpt_coefficient_mu 0.465
_exptl_absorpt_correction_T_max 0.9638
_exptl_absorpt_correction_T_min 0.9336
_exptl_absorpt_correction_type multi-scan
_exptl_absorpt_process_details 'SADABS (Bruker, 2008)'
_exptl_crystal_colour yellow
_exptl_crystal_density_diffrn 1.428
_exptl_crystal_description block
_exptl_crystal_F_000 2647
_exptl_crystal_size_max 0.15
_exptl_crystal_size_mid 0.10
_exptl_crystal_size_min 0.08
_platon_squeeze_details
;
Difference electron density maps revealed the presence of disordered PF6- and 
lattice methanol molecules, which were ultimately modeled through the
use of the SQUEEZE subroutine of the PLATON software suite. PLATON 
Reference: P. v.d. Sluis & A.L. Spek. Acta Cryst. (1990), A46, 194. 
Two smaller voids and One large void per lattice were found. Each smaller void 
comprises a total volume of 249 A3 and contributes a total of 97 or 98 
electrons, and the large void has a doubled volume but more than doubled 
electrons. 
Each smaller void was thus assigned to one disordered PF6- and 1.5 MeOH, which 
contributes 70 + 27 = 97 electrons, and ocuppies about 200 A3 in space. 
The large void was assigned to two PF6- and 4.5 MeOH molrcules, which 
contributes 70 x 2 + 4.5 x 18 = 221 electrons and occupies about 460 A3 in 
space.
The larger volume of the void may be a result of the disorder. The
contributions have been included in all derived crystal quantities.
;
_refine_diff_density_max 0.348
_refine_diff_density_min -0.323
_refine_diff_density_rms 0.044
_refine_ls_abs_structure_details 'Flack H D (1983), Acta Cryst. A39, 876-881'
_refine_ls_abs_structure_Flack 0.012(11)
_refine_ls_extinction_method none
_refine_ls_goodness_of_fit_ref 0.995
_refine_ls_hydrogen_treatment constr
_refine_ls_matrix_type full
_refine_ls_number_parameters 1263
_refine_ls_number_reflns 23023
_refine_ls_number_restraints 25
_refine_ls_restrained_S_all 0.995
_refine_ls_R_factor_all 0.0402
_refine_ls_R_factor_gt 0.0315
_refine_ls_shift/su_max 0.003
_refine_ls_shift/su_mean 0.000
_refine_ls_structure_factor_coef Fsqd
_refine_ls_weighting_details 'calc w=1/[\s^2^(Fo^2^)+(0.0316P)^2^+0.0000P] where P=(Fo^2^+2Fc^2^)/3'
_refine_ls_weighting_scheme calc
_refine_ls_wR_factor_gt 0.0667
_refine_ls_wR_factor_ref 0.0697
_reflns_number_gt 19353
_reflns_number_total 23023
_reflns_threshold_expression >2sigma(I)
_cod_data_source_file ic401908t_si_004.cif
_cod_data_source_block ma45a
_cod_original_formula_sum 'C64.88 H68.50 F6 O3.88 P5 Ru'
_cod_database_code 4336348

loop_
_symmetry_equiv_pos_as_xyz
'x, y, z'
'-x, y+1/2, -z'

loop_
_atom_site_label
_atom_site_type_symbol
_atom_site_fract_x
_atom_site_fract_y
_atom_site_fract_z
_atom_site_U_iso_or_equiv
_atom_site_adp_type
_atom_site_occupancy
_atom_site_symmetry_multiplicity
_atom_site_calc_flag
_atom_site_refinement_flags
Ru1 Ru 0.442023(14) 0.884434(11) 0.786621(9) 0.02078(5) Uani 1 1 d .
Ru2 Ru 0.255597(14) 0.884290(11) 0.276347(9) 0.02085(5) Uani 1 1 d .
O1 O 0.37502(15) 0.96388(8) 0.81999(9) 0.0274(4) Uani 1 1 d .
O2 O 0.26275(14) 0.90413(8) 0.76537(8) 0.0263(4) Uani 1 1 d .
O3 O 0.32793(14) 0.95909(8) 0.23609(8) 0.0252(4) Uani 1 1 d .
O4 O 0.43474(14) 0.90209(7) 0.29868(8) 0.0258(4) Uani 1 1 d .
P1 P 0.38416(6) 0.83711(3) 0.87528(3) 0.02281(15) Uani 1 1 d .
P2 P 0.61831(5) 0.87815(4) 0.84336(3) 0.02305(15) Uani 1 1 d .
P3 P 0.46843(6) 0.94159(3) 0.69667(4) 0.02563(17) Uani 1 1 d .
P4 P 0.47666(6) 0.80834(3) 0.72262(4) 0.02370(16) Uani 1 1 d .
P5 P 0.23243(6) 0.94965(3) 0.35886(4) 0.02383(18) Uani 1 1 d .
P6 P 0.21422(6) 0.81531(3) 0.34730(4) 0.02744(18) Uani 1 1 d .
P7 P 0.30952(6) 0.83208(3) 0.18790(3) 0.02534(16) Uani 1 1 d .
P8 P 0.07872(5) 0.87923(4) 0.22145(3) 0.02314(15) Uani 1 1 d .
C1 C 0.2766(2) 0.95118(12) 0.79579(13) 0.0265(6) Uani 1 1 d .
C2 C 0.1812(2) 0.98859(13) 0.80551(14) 0.0308(7) Uani 1 1 d .
C3 C 0.0737(3) 0.97025(15) 0.78735(18) 0.0472(9) Uani 1 1 d .
H3A H 0.0606 0.9345 0.7660 0.057 Uiso 1 1 calc R
C4 C -0.0151(3) 1.00359(18) 0.8000(2) 0.0651(12) Uani 1 1 d .
H4A H -0.0896 0.9911 0.7868 0.078 Uiso 1 1 calc R
C5 C 0.0032(3) 1.05455(16) 0.83135(19) 0.0591(11) Uani 1 1 d .
H5A H -0.0588 1.0772 0.8399 0.071 Uiso 1 1 calc R
C6 C 0.1096(3) 1.07336(16) 0.85060(17) 0.0565(11) Uani 1 1 d .
H6A H 0.1212 1.1086 0.8730 0.068 Uiso 1 1 calc R
C7 C 0.2010(3) 1.04092(14) 0.83736(15) 0.0420(8) Uani 1 1 d .
H7A H 0.2753 1.0541 0.8497 0.050 Uiso 1 1 calc R
C8 C 0.3223(2) 0.76558(12) 0.86418(14) 0.0276(6) Uani 1 1 d U
C9 C 0.2352(2) 0.76174(13) 0.81400(14) 0.0308(7) Uani 1 1 d U
H9A H 0.2189 0.7939 0.7870 0.037 Uiso 1 1 calc R
C10 C 0.1732(2) 0.71140(13) 0.80379(16) 0.0358(7) Uani 1 1 d U
H10A H 0.1147 0.7091 0.7698 0.043 Uiso 1 1 calc R
C11 C 0.1963(3) 0.66494(14) 0.84275(17) 0.0445(8) Uani 1 1 d U
H11A H 0.1529 0.6307 0.8361 0.053 Uiso 1 1 calc R
C12 C 0.2814(3) 0.66770(14) 0.89102(18) 0.0495(9) Uani 1 1 d U
H12A H 0.2966 0.6352 0.9178 0.059 Uiso 1 1 calc R
C13 C 0.3468(3) 0.71757(13) 0.90179(15) 0.0390(8) Uani 1 1 d U
H13A H 0.4075 0.7185 0.9347 0.047 Uiso 1 1 calc R
C14 C 0.2721(2) 0.87390(12) 0.91184(12) 0.0249(7) Uani 1 1 d .
C15 C 0.2924(2) 0.92790(13) 0.94055(13) 0.0330(7) Uani 1 1 d .
H15A H 0.3637 0.9456 0.9407 0.040 Uiso 1 1 calc R
C16 C 0.2103(3) 0.95573(13) 0.96861(14) 0.0356(7) Uani 1 1 d .
H16A H 0.2256 0.9923 0.9878 0.043 Uiso 1 1 calc R
C17 C 0.1067(3) 0.93091(15) 0.96900(14) 0.0410(8) Uani 1 1 d .
H17A H 0.0506 0.9502 0.9884 0.049 Uiso 1 1 calc R
C18 C 0.0844(2) 0.87778(19) 0.94109(15) 0.0494(9) Uani 1 1 d .
H18A H 0.0128 0.8605 0.9410 0.059 Uiso 1 1 calc R
C19 C 0.1671(2) 0.84962(14) 0.91312(15) 0.0405(8) Uani 1 1 d .
H19A H 0.1513 0.8129 0.8944 0.049 Uiso 1 1 calc R
C20 C 0.5019(2) 0.84011(12) 0.93911(12) 0.0264(6) Uani 1 1 d .
H20A H 0.5050 0.8814 0.9529 0.032 Uiso 1 1 calc R
C21 C 0.4896(2) 0.80543(14) 0.99883(13) 0.0346(7) Uani 1 1 d .
H21A H 0.5441 0.8193 1.0333 0.052 Uiso 1 1 calc R
H21B H 0.5031 0.7644 0.9914 0.052 Uiso 1 1 calc R
H21C H 0.4136 0.8104 1.0099 0.052 Uiso 1 1 calc R
C22 C 0.6140(2) 0.82998(13) 0.91286(12) 0.0264(6) Uani 1 1 d .
H22A H 0.6156 0.7890 0.8983 0.032 Uiso 1 1 calc R
C23 C 0.7120(2) 0.83862(14) 0.96568(13) 0.0348(7) Uani 1 1 d .
H23A H 0.7099 0.8083 0.9972 0.052 Uiso 1 1 calc R
H23B H 0.7050 0.8765 0.9852 0.052 Uiso 1 1 calc R
H23C H 0.7831 0.8366 0.9482 0.052 Uiso 1 1 calc R
C24 C 0.6714(2) 0.94522(12) 0.88281(13) 0.0275(6) Uani 1 1 d .
C25 C 0.5958(2) 0.98375(13) 0.90487(14) 0.0331(7) Uani 1 1 d .
H25A H 0.5176 0.9768 0.8960 0.040 Uiso 1 1 calc R
C26 C 0.6337(3) 1.03199(14) 0.93951(15) 0.0406(8) Uani 1 1 d .
H26A H 0.5814 1.0576 0.9544 0.049 Uiso 1 1 calc R
C27 C 0.7459(3) 1.04280(14) 0.95223(16) 0.0464(9) Uani 1 1 d .
H27A H 0.7718 1.0758 0.9759 0.056 Uiso 1 1 calc R
C28 C 0.8218(3) 1.00507(15) 0.93023(15) 0.0428(8) Uani 1 1 d .
H28A H 0.8999 1.0124 0.9389 0.051 Uiso 1 1 calc R
C29 C 0.7846(2) 0.95708(13) 0.89587(14) 0.0357(7) Uani 1 1 d .
H29A H 0.8374 0.9318 0.8809 0.043 Uiso 1 1 calc R
C30 C 0.7425(2) 0.85197(12) 0.81033(13) 0.0252(6) Uani 1 1 d .
C31 C 0.8057(2) 0.80447(13) 0.83426(14) 0.0336(7) Uani 1 1 d .
H31A H 0.7835 0.7830 0.8682 0.040 Uiso 1 1 calc R
C32 C 0.9013(2) 0.78874(14) 0.80820(15) 0.0378(8) Uani 1 1 d .
H32A H 0.9462 0.7574 0.8254 0.045 Uiso 1 1 calc R
C33 C 0.9310(2) 0.81894(15) 0.75694(15) 0.0417(8) Uani 1 1 d .
H33A H 0.9953 0.8076 0.7385 0.050 Uiso 1 1 calc R
C34 C 0.8684(2) 0.86474(14) 0.73299(15) 0.0390(8) Uani 1 1 d .
H34A H 0.8889 0.8851 0.6979 0.047 Uiso 1 1 calc R
C35 C 0.7750(2) 0.88160(17) 0.75965(12) 0.0317(6) Uani 1 1 d .
H35A H 0.7326 0.9139 0.7431 0.038 Uiso 1 1 calc R
C36 C 0.5893(2) 0.98873(13) 0.70068(15) 0.0358(7) Uani 1 1 d .
C37 C 0.6036(3) 1.02632(15) 0.75169(18) 0.0475(10) Uani 1 1 d .
H37A H 0.5539 1.0247 0.7826 0.057 Uiso 1 1 calc R
C38 C 0.6917(4) 1.06659(18) 0.7572(2) 0.0729(14) Uani 1 1 d .
H38A H 0.7020 1.0924 0.7918 0.088 Uiso 1 1 calc R
C39 C 0.7615(4) 1.0681(2) 0.7128(3) 0.0886(18) Uani 1 1 d .
H39A H 0.8187 1.0966 0.7155 0.106 Uiso 1 1 calc R
C40 C 0.7521(4) 1.0296(2) 0.6639(2) 0.0891(16) Uani 1 1 d .
H40A H 0.8053 1.0295 0.6349 0.107 Uiso 1 1 calc R
C41 C 0.6647(3) 0.99131(17) 0.65778(18) 0.0578(11) Uani 1 1 d .
H41A H 0.6559 0.9658 0.6229 0.069 Uiso 1 1 calc R
C42 C 0.3553(3) 0.99276(14) 0.66712(14) 0.0314(7) Uani 1 1 d .
C43 C 0.3767(3) 1.05076(15) 0.65690(18) 0.0506(10) Uani 1 1 d .
H43A H 0.4498 1.0658 0.6689 0.061 Uiso 1 1 calc R
C44 C 0.2923(4) 1.08696(17) 0.6292(2) 0.0678(13) Uani 1 1 d .
H44A H 0.3083 1.1262 0.6213 0.081 Uiso 1 1 calc R
C45 C 0.1867(4) 1.06616(18) 0.6135(2) 0.0605(12) Uani 1 1 d .
H45A H 0.1291 1.0910 0.5948 0.073 Uiso 1 1 calc R
C46 C 0.1636(3) 1.00994(18) 0.62461(17) 0.0495(10) Uani 1 1 d .
H46A H 0.0892 0.9960 0.6147 0.059 Uiso 1 1 calc R
C47 C 0.2466(3) 0.97296(15) 0.64998(14) 0.0335(8) Uani 1 1 d .
H47A H 0.2295 0.9335 0.6559 0.040 Uiso 1 1 calc R
C48 C 0.4621(2) 0.89183(14) 0.62934(11) 0.0262(6) Uani 1 1 d .
H48A H 0.3818 0.8796 0.6221 0.031 Uiso 1 1 calc R
C49 C 0.4848(2) 0.91567(13) 0.56575(13) 0.0350(7) Uani 1 1 d .
H49A H 0.4487 0.8908 0.5322 0.053 Uiso 1 1 calc R
H49B H 0.5658 0.9165 0.5640 0.053 Uiso 1 1 calc R
H49C H 0.4545 0.9549 0.5604 0.053 Uiso 1 1 calc R
C50 C 0.5259(2) 0.83576(12) 0.64903(12) 0.0260(6) Uani 1 1 d .
H50A H 0.6070 0.8458 0.6591 0.031 Uiso 1 1 calc R
C51 C 0.5151(2) 0.79264(13) 0.59478(14) 0.0342(7) Uani 1 1 d .
H51A H 0.5500 0.8088 0.5599 0.051 Uiso 1 1 calc R
H51B H 0.4357 0.7850 0.5810 0.051 Uiso 1 1 calc R
H51C H 0.5528 0.7565 0.6087 0.051 Uiso 1 1 calc R
C52 C 0.3514(2) 0.76830(13) 0.68734(14) 0.0274(7) Uani 1 1 d .
C53 C 0.3555(3) 0.71000(14) 0.67173(16) 0.0367(8) Uani 1 1 d .
H53A H 0.4216 0.6882 0.6840 0.044 Uiso 1 1 calc R
C54 C 0.2626(3) 0.68375(16) 0.63817(17) 0.0436(9) Uani 1 1 d .
H54A H 0.2652 0.6440 0.6277 0.052 Uiso 1 1 calc R
C55 C 0.1666(3) 0.71530(17) 0.61997(17) 0.0436(9) Uani 1 1 d .
H55A H 0.1039 0.6972 0.5965 0.052 Uiso 1 1 calc R
C56 C 0.1611(3) 0.77277(15) 0.63556(15) 0.0356(8) Uani 1 1 d .
H56A H 0.0950 0.7944 0.6230 0.043 Uiso 1 1 calc R
C57 C 0.2534(2) 0.79891(14) 0.67002(13) 0.0280(7) Uani 1 1 d .
H57A H 0.2492 0.8383 0.6818 0.034 Uiso 1 1 calc R
C58 C 0.5767(2) 0.75015(13) 0.74539(15) 0.0282(7) Uani 1 1 d .
C59 C 0.6702(2) 0.73844(13) 0.71518(15) 0.0335(7) Uani 1 1 d .
H59A H 0.6876 0.7627 0.6821 0.040 Uiso 1 1 calc R
C60 C 0.7373(3) 0.69149(16) 0.73352(17) 0.0433(9) Uani 1 1 d .
H60A H 0.7993 0.6830 0.7118 0.052 Uiso 1 1 calc R
C61 C 0.7171(3) 0.65744(15) 0.78153(18) 0.0496(9) Uani 1 1 d .
H61A H 0.7650 0.6257 0.7935 0.060 Uiso 1 1 calc R
C62 C 0.6271(3) 0.66851(14) 0.81332(17) 0.0472(9) Uani 1 1 d .
H62A H 0.6130 0.6448 0.8475 0.057 Uiso 1 1 calc R
C63 C 0.5571(3) 0.71497(13) 0.79476(15) 0.0388(8) Uani 1 1 d .
H63A H 0.4947 0.7226 0.8164 0.047 Uiso 1 1 calc R
C64 C 0.4241(2) 0.94752(12) 0.26447(12) 0.0221(6) Uani 1 1 d .
C65 C 0.5199(2) 0.98547(12) 0.25945(13) 0.0270(6) Uani 1 1 d .
C66 C 0.5059(3) 1.03373(14) 0.22056(17) 0.0428(8) Uani 1 1 d .
H66A H 0.4347 1.0418 0.1977 0.051 Uiso 1 1 calc R
C67 C 0.5949(3) 1.06944(16) 0.21535(19) 0.0537(10) Uani 1 1 d .
H67A H 0.5857 1.1022 0.1886 0.064 Uiso 1 1 calc R
C68 C 0.6983(3) 1.05784(15) 0.24905(18) 0.0506(9) Uani 1 1 d .
H68A H 0.7593 1.0832 0.2459 0.061 Uiso 1 1 calc R
C69 C 0.7136(3) 1.00995(16) 0.28698(18) 0.0514(9) Uani 1 1 d .
H69A H 0.7852 1.0016 0.3091 0.062 Uiso 1 1 calc R
C70 C 0.6223(2) 0.97371(14) 0.29258(16) 0.0415(8) Uani 1 1 d .
H70A H 0.6314 0.9410 0.3193 0.050 Uiso 1 1 calc R
C71 C 0.3532(3) 0.99791(14) 0.38529(14) 0.0282(7) Uani 1 1 d .
C72 C 0.3471(3) 1.05804(16) 0.37619(17) 0.0457(9) Uani 1 1 d .
H72A H 0.2808 1.0753 0.3557 0.055 Uiso 1 1 calc R
C73 C 0.4392(3) 1.09173(17) 0.3976(2) 0.0598(11) Uani 1 1 d .
H73A H 0.4350 1.1323 0.3911 0.072 Uiso 1 1 calc R
C74 C 0.5372(3) 1.06835(17) 0.42800(17) 0.0502(10) Uani 1 1 d .
H74A H 0.5991 1.0923 0.4427 0.060 Uiso 1 1 calc R
C75 C 0.5426(3) 1.00955(17) 0.43639(16) 0.0432(9) Uani 1 1 d .
H75A H 0.6089 0.9927 0.4574 0.052 Uiso 1 1 calc R
C76 C 0.4527(2) 0.97454(15) 0.41465(14) 0.0326(8) Uani 1 1 d .
H76A H 0.4591 0.9339 0.4199 0.039 Uiso 1 1 calc R
C77 C 0.1216(2) 1.00355(13) 0.34440(14) 0.0280(7) Uani 1 1 d .
C78 C 0.1187(3) 1.03313(13) 0.28896(15) 0.0310(7) Uani 1 1 d .
H78A H 0.1683 1.0225 0.2600 0.037 Uiso 1 1 calc R
C79 C 0.0441(3) 1.07854(14) 0.27466(17) 0.0387(8) Uani 1 1 d .
H79A H 0.0429 1.0986 0.2361 0.046 Uiso 1 1 calc R
C80 C -0.0268(3) 1.09421(15) 0.31573(17) 0.0425(9) Uani 1 1 d .
H80A H -0.0756 1.1262 0.3066 0.051 Uiso 1 1 calc R
C81 C -0.0283(3) 1.06416(16) 0.37031(18) 0.0480(9) Uani 1 1 d .
H81A H -0.0809 1.0743 0.3978 0.058 Uiso 1 1 calc R
C82 C 0.0459(3) 1.01909(14) 0.38611(16) 0.0391(8) Uani 1 1 d .
H82A H 0.0455 0.9990 0.4246 0.047 Uiso 1 1 calc R
C83 C 0.2283(2) 0.90682(12) 0.43094(12) 0.0277(6) Uani 1 1 d .
H83A H 0.3077 0.8942 0.4427 0.033 Uiso 1 1 calc R
C84 C 0.1994(3) 0.93870(16) 0.48946(14) 0.0400(8) Uani 1 1 d .
H84A H 0.2267 0.9163 0.5269 0.060 Uiso 1 1 calc R
H84B H 0.1180 0.9433 0.4868 0.060 Uiso 1 1 calc R
H84C H 0.2351 0.9768 0.4919 0.060 Uiso 1 1 calc R
C85 C 0.1639(2) 0.85016(13) 0.41691(13) 0.0311(7) Uani 1 1 d .
H85A H 0.0828 0.8599 0.4056 0.037 Uiso 1 1 calc R
C86 C 0.1748(3) 0.81209(16) 0.47561(15) 0.0437(9) Uani 1 1 d .
H86A H 0.1260 0.8271 0.5050 0.066 Uiso 1 1 calc R
H86B H 0.2527 0.8124 0.4956 0.066 Uiso 1 1 calc R
H86C H 0.1527 0.7725 0.4638 0.066 Uiso 1 1 calc R
C87 C 0.3335(3) 0.77338(15) 0.38603(15) 0.0353(8) Uani 1 1 d .
C88 C 0.3227(3) 0.71586(15) 0.40226(18) 0.0528(10) Uani 1 1 d .
H88A H 0.2527 0.6969 0.3919 0.063 Uiso 1 1 calc R
C89 C 0.4129(3) 0.68550(18) 0.4334(2) 0.0649(12) Uani 1 1 d .
H89A H 0.4047 0.6462 0.4446 0.078 Uiso 1 1 calc R
C90 C 0.5145(3) 0.71329(19) 0.44787(18) 0.0570(11) Uani 1 1 d .
H90A H 0.5766 0.6928 0.4689 0.068 Uiso 1 1 calc R
C91 C 0.5268(3) 0.77051(17) 0.43211(16) 0.0420(9) Uani 1 1 d .
H91A H 0.5966 0.7895 0.4429 0.050 Uiso 1 1 calc R
C92 C 0.4372(3) 0.79990(16) 0.40070(15) 0.0360(8) Uani 1 1 d .
H92A H 0.4464 0.8390 0.3889 0.043 Uiso 1 1 calc R
C93 C 0.1100(3) 0.75886(14) 0.32520(16) 0.0346(8) Uani 1 1 d .
C94 C 0.0204(3) 0.74755(14) 0.35813(17) 0.0401(8) Uani 1 1 d .
H94A H 0.0100 0.7699 0.3939 0.048 Uiso 1 1 calc R
C95 C -0.0546(3) 0.70287(16) 0.3381(2) 0.0519(10) Uani 1 1 d .
H95A H -0.1154 0.6949 0.3609 0.062 Uiso 1 1 calc R
C96 C -0.0413(3) 0.67087(15) 0.2866(2) 0.0548(11) Uani 1 1 d .
H96A H -0.0926 0.6407 0.2735 0.066 Uiso 1 1 calc R
C97 C 0.0467(3) 0.68235(14) 0.25342(19) 0.0484(10) Uani 1 1 d .
H97A H 0.0549 0.6609 0.2167 0.058 Uiso 1 1 calc R
C98 C 0.1234(3) 0.72522(14) 0.27351(17) 0.0379(8) Uani 1 1 d .
H98A H 0.1859 0.7316 0.2515 0.045 Uiso 1 1 calc R
C99 C 0.3825(2) 0.76226(12) 0.19660(14) 0.0300(7) Uani 1 1 d U
C100 C 0.4309(3) 0.74719(19) 0.25520(17) 0.0716(14) Uani 1 1 d U
H10B H 0.4149 0.7698 0.2898 0.086 Uiso 1 1 calc R
C101 C 0.5022(4) 0.7004(2) 0.2663(2) 0.0876(12) Uani 1 1 d U
H10C H 0.5349 0.6917 0.3077 0.105 Uiso 1 1 calc R
C102 C 0.5253(3) 0.66724(16) 0.21846(19) 0.0575(10) Uani 1 1 d U
H10D H 0.5719 0.6342 0.2260 0.069 Uiso 1 1 calc R
C103 C 0.4811(4) 0.6814(2) 0.1590(2) 0.0876(12) Uani 1 1 d U
H10E H 0.4981 0.6587 0.1247 0.105 Uiso 1 1 calc R
C104 C 0.4106(4) 0.72958(18) 0.14857(19) 0.0821(15) Uani 1 1 d U
H10F H 0.3817 0.7396 0.1068 0.099 Uiso 1 1 calc R
C105 C 0.4166(2) 0.87228(11) 0.15035(12) 0.0269(7) Uani 1 1 d .
C106 C 0.5296(2) 0.86141(13) 0.16914(14) 0.0367(7) Uani 1 1 d .
H10G H 0.5503 0.8320 0.1992 0.044 Uiso 1 1 calc R
C107 C 0.6115(2) 0.89215(17) 0.14521(15) 0.0436(8) Uani 1 1 d .
H10H H 0.6881 0.8842 0.1591 0.052 Uiso 1 1 calc R
C108 C 0.5831(3) 0.93491(15) 0.10069(15) 0.0422(8) Uani 1 1 d .
H10I H 0.6397 0.9562 0.0839 0.051 Uiso 1 1 calc R
C109 C 0.4728(3) 0.94582(14) 0.08157(14) 0.0409(8) Uani 1 1 d .
H10J H 0.4527 0.9748 0.0510 0.049 Uiso 1 1 calc R
C110 C 0.3896(2) 0.91530(13) 0.10606(14) 0.0362(7) Uani 1 1 d .
H11B H 0.3131 0.9239 0.0924 0.043 Uiso 1 1 calc R
C111 C 0.1861(2) 0.82973(14) 0.12599(13) 0.0326(7) Uani 1 1 d .
H11C H 0.1858 0.8678 0.1041 0.039 Uiso 1 1 calc R
C112 C 0.1895(3) 0.78465(19) 0.07506(17) 0.0647(12) Uani 1 1 d .
H11D H 0.1207 0.7870 0.0455 0.097 Uiso 1 1 calc R
H11E H 0.1956 0.7461 0.0940 0.097 Uiso 1 1 calc R
H11F H 0.2544 0.7918 0.0529 0.097 Uiso 1 1 calc R
C113 C 0.0752(2) 0.82765(13) 0.15470(13) 0.0272(6) Uani 1 1 d .
H11G H 0.0677 0.7879 0.1718 0.033 Uiso 1 1 calc R
C114 C -0.0237(2) 0.83722(14) 0.10342(14) 0.0353(7) Uani 1 1 d .
H11H H -0.0316 0.8037 0.0755 0.053 Uiso 1 1 calc R
H11I H -0.0101 0.8718 0.0793 0.053 Uiso 1 1 calc R
H11J H -0.0925 0.8423 0.1227 0.053 Uiso 1 1 calc R
C115 C 0.0319(2) 0.94470(12) 0.17845(12) 0.0252(6) Uani 1 1 d .
C116 C -0.0809(2) 0.96293(12) 0.17029(14) 0.0306(7) Uani 1 1 d .
H11K H -0.1344 0.9432 0.1913 0.037 Uiso 1 1 calc R
C117 C -0.1143(2) 1.00936(14) 0.13193(15) 0.0397(8) Uani 1 1 d .
H11L H -0.1905 1.0212 0.1268 0.048 Uiso 1 1 calc R
C118 C -0.0377(3) 1.03855(13) 0.10108(14) 0.0381(8) Uani 1 1 d .
H11M H -0.0611 1.0701 0.0743 0.046 Uiso 1 1 calc R
C119 C 0.0727(3) 1.02173(13) 0.10935(14) 0.0353(7) Uani 1 1 d .
H11N H 0.1256 1.0422 0.0885 0.042 Uiso 1 1 calc R
C120 C 0.1083(2) 0.97544(13) 0.14756(13) 0.0297(7) Uani 1 1 d .
H12B H 0.1850 0.9645 0.1528 0.036 Uiso 1 1 calc R
C121 C -0.0474(2) 0.85827(12) 0.25658(13) 0.0275(6) Uani 1 1 d .
C122 C -0.1166(2) 0.81251(13) 0.23575(14) 0.0319(7) Uani 1 1 d .
H12C H -0.0990 0.7895 0.2018 0.038 Uiso 1 1 calc R
C123 C -0.2113(2) 0.79988(14) 0.26387(16) 0.0398(8) Uani 1 1 d .
H12D H -0.2592 0.7692 0.2481 0.048 Uiso 1 1 calc R
C124 C -0.2362(3) 0.83124(16) 0.31402(16) 0.0473(9) Uani 1 1 d .
H12E H -0.3004 0.8222 0.3336 0.057 Uiso 1 1 calc R
C125 C -0.1676(2) 0.87582(18) 0.33571(15) 0.0451(9) Uani 1 1 d .
H12F H -0.1843 0.8976 0.3707 0.054 Uiso 1 1 calc R
C126 C -0.0736(2) 0.88979(18) 0.30717(12) 0.0362(7) Uani 1 1 d .
H12G H -0.0273 0.9212 0.3226 0.043 Uiso 1 1 calc R

loop_
_atom_site_aniso_label
_atom_site_aniso_U_11
_atom_site_aniso_U_22
_atom_site_aniso_U_33
_atom_site_aniso_U_23
_atom_site_aniso_U_13
_atom_site_aniso_U_12
Ru1 0.02061(9) 0.02136(10) 0.02051(10) -0.00101(14) 0.00317(8) 0.00174(13)
Ru2 0.01949(9) 0.02242(10) 0.02055(10) 0.00113(14) 0.00219(8) 0.00069(13)
O1 0.0286(10) 0.0237(10) 0.0299(11) -0.0043(9) 0.0031(9) 0.0025(8)
O2 0.0253(9) 0.0256(11) 0.0278(10) -0.0020(8) 0.0022(8) 0.0032(8)
O3 0.0235(10) 0.0282(11) 0.0241(10) 0.0014(9) 0.0034(8) 0.0003(8)
O4 0.0235(9) 0.0278(12) 0.0253(10) 0.0038(8) -0.0005(8) 0.0005(7)
P1 0.0224(3) 0.0240(4) 0.0226(4) -0.0006(3) 0.0051(3) 0.0017(3)
P2 0.0213(3) 0.0258(4) 0.0220(3) -0.0013(4) 0.0024(3) 0.0028(4)
P3 0.0257(4) 0.0254(4) 0.0255(4) 0.0023(3) 0.0021(3) 0.0030(3)
P4 0.0241(4) 0.0244(4) 0.0232(4) -0.0021(3) 0.0053(3) 0.0020(3)
P5 0.0246(4) 0.0252(4) 0.0218(4) -0.0011(3) 0.0034(3) -0.0002(3)
P6 0.0257(4) 0.0259(4) 0.0297(4) 0.0055(4) -0.0002(3) -0.0012(3)
P7 0.0229(4) 0.0289(4) 0.0243(4) -0.0024(3) 0.0036(3) 0.0003(3)
P8 0.0194(3) 0.0279(4) 0.0218(3) 0.0009(4) 0.0020(2) 0.0004(4)
C1 0.0319(15) 0.0289(17) 0.0191(14) 0.0043(13) 0.0042(12) 0.0071(13)
C2 0.0323(16) 0.0344(18) 0.0273(16) 0.0058(14) 0.0104(13) 0.0070(14)
C3 0.0347(17) 0.0349(19) 0.074(3) 0.0105(18) 0.0152(17) 0.0072(15)
C4 0.0333(19) 0.053(2) 0.114(4) 0.024(2) 0.029(2) 0.0116(18)
C5 0.055(2) 0.046(2) 0.085(3) 0.025(2) 0.040(2) 0.0303(19)
C6 0.077(3) 0.045(2) 0.051(2) 0.0005(18) 0.019(2) 0.032(2)
C7 0.0469(19) 0.039(2) 0.040(2) 0.0034(16) 0.0060(16) 0.0117(16)
C8 0.0264(14) 0.0266(16) 0.0315(16) -0.0013(13) 0.0100(13) 0.0006(12)
C9 0.0309(16) 0.0317(17) 0.0315(17) -0.0013(14) 0.0112(14) 0.0019(13)
C10 0.0331(16) 0.0337(18) 0.0418(19) -0.0077(15) 0.0092(14) -0.0063(14)
C11 0.0457(19) 0.0376(19) 0.052(2) -0.0024(17) 0.0138(17) -0.0106(16)
C12 0.063(2) 0.0273(18) 0.062(2) 0.0112(17) 0.0214(19) -0.0011(16)
C13 0.0463(19) 0.0307(17) 0.0390(19) 0.0023(15) 0.0024(15) 0.0047(14)
C14 0.0256(12) 0.0299(19) 0.0194(13) 0.0026(12) 0.0039(10) 0.0087(12)
C15 0.0385(16) 0.0332(17) 0.0278(16) 0.0026(14) 0.0066(13) 0.0059(14)
C16 0.0452(18) 0.0337(18) 0.0285(16) -0.0018(14) 0.0070(14) 0.0096(15)
C17 0.0346(16) 0.055(2) 0.0349(19) -0.0057(16) 0.0092(14) 0.0179(16)
C18 0.0289(14) 0.067(3) 0.054(2) -0.017(2) 0.0118(14) -0.004(2)
C19 0.0321(16) 0.046(2) 0.046(2) -0.0155(16) 0.0131(15) 0.0010(15)
C20 0.0277(14) 0.0274(15) 0.0245(15) 0.0008(12) 0.0046(12) 0.0026(12)
C21 0.0380(16) 0.0412(18) 0.0247(16) 0.0005(14) 0.0039(13) -0.0017(14)
C22 0.0254(14) 0.0297(16) 0.0239(15) 0.0027(13) 0.0024(12) 0.0038(12)
C23 0.0287(15) 0.0438(19) 0.0310(17) 0.0062(15) 0.0006(13) 0.0030(14)
C24 0.0302(15) 0.0281(16) 0.0241(15) -0.0041(13) 0.0026(12) -0.0003(13)
C25 0.0289(15) 0.0379(18) 0.0307(17) -0.0056(14) -0.0025(13) 0.0018(14)
C26 0.0417(18) 0.0359(18) 0.0422(19) -0.0098(16) -0.0024(15) 0.0062(15)
C27 0.059(2) 0.0320(18) 0.045(2) -0.0110(16) -0.0040(17) -0.0015(16)
C28 0.0345(17) 0.047(2) 0.046(2) -0.0059(17) -0.0010(15) -0.0049(15)
C29 0.0302(15) 0.0360(18) 0.0399(18) -0.0037(15) 0.0007(14) 0.0025(14)
C30 0.0208(13) 0.0257(15) 0.0294(16) -0.0039(12) 0.0042(12) 0.0007(12)
C31 0.0309(15) 0.0348(17) 0.0344(17) 0.0044(14) 0.0017(13) 0.0058(14)
C32 0.0255(15) 0.044(2) 0.044(2) -0.0041(16) 0.0039(14) 0.0067(14)
C33 0.0279(16) 0.051(2) 0.048(2) -0.0069(18) 0.0128(15) 0.0019(15)
C34 0.0336(15) 0.051(2) 0.0346(18) 0.0018(15) 0.0121(14) -0.0045(14)
C35 0.0310(13) 0.0336(15) 0.0305(14) 0.0039(18) 0.0042(11) 0.0025(17)
C36 0.0368(17) 0.0310(17) 0.0371(18) 0.0067(15) -0.0046(14) -0.0029(14)
C37 0.057(2) 0.0286(19) 0.050(2) 0.0008(17) -0.0189(19) 0.0007(17)
C38 0.072(3) 0.046(3) 0.088(4) 0.002(2) -0.035(3) -0.017(2)
C39 0.080(3) 0.071(4) 0.104(4) 0.028(3) -0.028(3) -0.048(3)
C40 0.081(3) 0.104(4) 0.080(4) 0.031(3) 0.005(3) -0.049(3)
C41 0.049(2) 0.073(3) 0.051(2) 0.013(2) 0.0056(18) -0.029(2)
C42 0.0350(17) 0.0338(18) 0.0246(17) -0.0009(14) 0.0015(14) 0.0110(14)
C43 0.045(2) 0.035(2) 0.065(3) -0.0012(19) -0.0175(19) 0.0099(17)
C44 0.071(3) 0.031(2) 0.092(4) 0.001(2) -0.022(3) 0.013(2)
C45 0.060(3) 0.045(2) 0.069(3) -0.010(2) -0.020(2) 0.027(2)
C46 0.039(2) 0.063(3) 0.044(2) -0.008(2) -0.0036(17) 0.0211(19)
C47 0.0367(17) 0.0389(19) 0.0247(17) 0.0016(14) 0.0037(14) 0.0032(15)
C48 0.0237(12) 0.0322(18) 0.0227(13) 0.0042(14) 0.0025(10) 0.0049(14)
C49 0.0371(16) 0.0440(19) 0.0248(16) 0.0101(14) 0.0068(13) 0.0026(14)
C50 0.0219(13) 0.0346(16) 0.0212(14) -0.0034(13) 0.0020(11) -0.0001(12)
C51 0.0384(17) 0.0374(18) 0.0283(16) -0.0084(14) 0.0103(14) 0.0013(14)
C52 0.0307(15) 0.0306(17) 0.0216(16) -0.0053(13) 0.0063(13) -0.0050(13)
C53 0.0387(18) 0.0293(18) 0.044(2) -0.0051(15) 0.0117(16) -0.0037(14)
C54 0.045(2) 0.034(2) 0.053(2) -0.0120(17) 0.0135(18) -0.0181(16)
C55 0.0325(18) 0.053(2) 0.045(2) -0.0027(18) 0.0027(16) -0.0189(17)
C56 0.0343(18) 0.041(2) 0.0315(18) 0.0077(15) 0.0047(15) -0.0044(15)
C57 0.0316(16) 0.0287(17) 0.0238(16) -0.0009(13) 0.0044(13) -0.0068(13)
C58 0.0290(15) 0.0236(16) 0.0317(18) -0.0070(14) 0.0027(13) 0.0051(13)
C59 0.0284(15) 0.0302(17) 0.0416(19) -0.0092(14) 0.0034(14) 0.0025(13)
C60 0.0371(19) 0.038(2) 0.056(2) -0.0033(18) 0.0105(17) 0.0112(16)
C61 0.048(2) 0.036(2) 0.065(3) -0.0027(18) 0.0061(18) 0.0181(16)
C62 0.051(2) 0.038(2) 0.053(2) 0.0100(17) 0.0058(17) 0.0089(16)
C63 0.0396(17) 0.0353(18) 0.043(2) 0.0035(16) 0.0120(15) 0.0102(15)
C64 0.0248(14) 0.0238(15) 0.0181(14) -0.0017(12) 0.0039(11) 0.0005(12)
C65 0.0266(14) 0.0272(16) 0.0274(16) -0.0026(13) 0.0049(12) 0.0006(12)
C66 0.0312(17) 0.0381(19) 0.059(2) 0.0108(17) 0.0049(16) -0.0016(15)
C67 0.049(2) 0.039(2) 0.075(3) 0.014(2) 0.018(2) -0.0061(18)
C68 0.0371(18) 0.041(2) 0.076(3) 0.0040(19) 0.0166(18) -0.0102(16)
C69 0.0339(18) 0.054(2) 0.065(3) 0.004(2) 0.0015(17) -0.0068(17)
C70 0.0283(16) 0.0378(19) 0.059(2) 0.0043(17) 0.0060(16) -0.0039(14)
C71 0.0292(16) 0.0300(17) 0.0262(17) -0.0060(14) 0.0072(13) -0.0040(14)
C72 0.0340(18) 0.043(2) 0.058(2) -0.0028(18) -0.0010(17) -0.0050(16)
C73 0.057(2) 0.038(2) 0.082(3) -0.009(2) 0.000(2) -0.0113(19)
C74 0.040(2) 0.051(2) 0.058(3) -0.0061(19) -0.0001(18) -0.0217(18)
C75 0.0347(18) 0.056(2) 0.037(2) -0.0004(18) -0.0022(15) -0.0129(17)
C76 0.0285(16) 0.0420(19) 0.0279(17) 0.0015(15) 0.0051(14) -0.0039(15)
C77 0.0274(15) 0.0264(16) 0.0306(17) -0.0055(14) 0.0050(13) -0.0025(13)
C78 0.0301(16) 0.0277(17) 0.0345(19) -0.0056(15) 0.0017(14) -0.0015(14)
C79 0.0368(18) 0.0349(19) 0.043(2) 0.0016(16) -0.0024(15) -0.0013(15)
C80 0.0408(19) 0.0335(19) 0.052(2) -0.0024(18) 0.0021(17) 0.0091(16)
C81 0.0396(19) 0.048(2) 0.058(2) -0.0067(19) 0.0092(18) 0.0128(17)
C82 0.0411(18) 0.0400(19) 0.039(2) -0.0024(16) 0.0148(16) 0.0026(15)
C83 0.0256(14) 0.0379(17) 0.0197(14) 0.0017(12) 0.0031(12) -0.0019(12)
C84 0.0409(18) 0.055(2) 0.0257(17) -0.0058(16) 0.0099(14) -0.0014(17)
C85 0.0278(15) 0.0382(18) 0.0262(16) 0.0091(14) -0.0006(13) -0.0048(14)
C86 0.0417(19) 0.055(2) 0.0340(19) 0.0143(17) 0.0028(16) -0.0057(17)
C87 0.0317(17) 0.041(2) 0.0311(19) 0.0098(16) -0.0024(14) 0.0014(15)
C88 0.047(2) 0.038(2) 0.069(3) 0.0217(19) -0.0130(19) 0.0012(17)
C89 0.061(3) 0.048(2) 0.080(3) 0.024(2) -0.011(2) 0.014(2)
C90 0.050(2) 0.070(3) 0.048(2) 0.016(2) -0.0060(19) 0.029(2)
C91 0.0344(19) 0.062(3) 0.0279(19) -0.0001(17) -0.0010(15) 0.0093(17)
C92 0.0382(18) 0.045(2) 0.0246(17) 0.0017(15) 0.0038(14) 0.0089(16)
C93 0.0321(17) 0.0238(17) 0.045(2) 0.0093(16) -0.0059(15) -0.0036(14)
C94 0.0377(18) 0.0308(18) 0.051(2) 0.0135(16) 0.0028(16) -0.0045(15)
C95 0.0355(19) 0.037(2) 0.081(3) 0.018(2) -0.001(2) -0.0111(16)
C96 0.040(2) 0.0246(18) 0.094(3) 0.006(2) -0.015(2) -0.0071(16)
C97 0.047(2) 0.0204(17) 0.073(3) -0.0023(17) -0.0138(19) -0.0032(15)
C98 0.0358(18) 0.0259(17) 0.049(2) 0.0015(16) -0.0043(16) -0.0002(14)
C99 0.0332(16) 0.0270(16) 0.0314(17) 0.0002(13) 0.0097(13) 0.0007(13)
C100 0.088(3) 0.093(3) 0.032(2) -0.005(2) -0.001(2) 0.065(3)
C101 0.124(3) 0.084(2) 0.0541(19) -0.0016(18) 0.0099(19) 0.070(2)
C102 0.064(2) 0.037(2) 0.074(3) 0.0134(19) 0.019(2) 0.0183(18)
C103 0.124(3) 0.084(2) 0.0541(19) -0.0016(18) 0.0099(19) 0.070(2)
C104 0.129(4) 0.072(3) 0.043(2) -0.007(2) 0.001(3) 0.061(3)
C105 0.0285(13) 0.0284(19) 0.0245(14) -0.0030(12) 0.0063(11) 0.0007(12)
C106 0.0317(15) 0.0446(19) 0.0331(17) -0.0005(14) 0.0010(13) -0.0001(14)
C107 0.0292(14) 0.054(2) 0.0480(18) -0.007(2) 0.0084(13) -0.0061(17)
C108 0.0437(19) 0.047(2) 0.0381(19) -0.0036(17) 0.0138(16) -0.0157(16)
C109 0.0503(19) 0.044(2) 0.0303(17) 0.0055(15) 0.0129(15) -0.0084(16)
C110 0.0319(16) 0.048(2) 0.0291(17) -0.0008(15) 0.0052(14) 0.0046(14)
C111 0.0249(14) 0.0474(19) 0.0254(16) -0.0057(14) 0.0029(12) -0.0020(14)
C112 0.0334(18) 0.105(3) 0.055(2) -0.048(2) 0.0048(17) 0.001(2)
C113 0.0247(14) 0.0341(17) 0.0216(15) -0.0048(13) -0.0016(12) -0.0001(13)
C114 0.0265(14) 0.0437(19) 0.0340(17) -0.0044(15) -0.0030(13) 0.0022(14)
C115 0.0264(14) 0.0295(16) 0.0188(14) -0.0013(12) -0.0008(11) 0.0020(13)
C116 0.0292(15) 0.0281(16) 0.0344(17) 0.0013(14) 0.0034(13) 0.0037(13)
C117 0.0274(15) 0.0381(19) 0.051(2) -0.0006(16) -0.0055(15) 0.0060(14)
C118 0.0495(19) 0.0291(17) 0.0334(18) 0.0022(14) -0.0038(15) 0.0022(15)
C119 0.0418(18) 0.0348(18) 0.0302(17) 0.0016(14) 0.0084(14) -0.0007(14)
C120 0.0273(15) 0.0360(18) 0.0260(16) -0.0008(14) 0.0039(13) 0.0055(13)
C121 0.0198(13) 0.0349(16) 0.0280(16) 0.0039(13) 0.0038(12) 0.0013(12)
C122 0.0257(15) 0.0323(17) 0.0371(17) 0.0054(14) 0.0021(13) 0.0012(13)
C123 0.0250(15) 0.0409(19) 0.053(2) 0.0080(17) 0.0021(15) -0.0058(14)
C124 0.0343(17) 0.057(2) 0.053(2) 0.0163(19) 0.0165(16) -0.0037(17)
C125 0.0401(16) 0.058(3) 0.0389(17) 0.0073(19) 0.0126(14) 0.0121(19)
C126 0.0275(13) 0.046(2) 0.0349(15) -0.0011(18) 0.0039(11) -0.0051(17)

loop_
_atom_type_symbol
_atom_type_description
_atom_type_scat_dispersion_real
_atom_type_scat_dispersion_imag
_atom_type_scat_source
C C 0.0033 0.0016 'International Tables Vol C Tables 4.2.6.8 and 6.1.1.4'
H H 0.0000 0.0000 'International Tables Vol C Tables 4.2.6.8 and 6.1.1.4'
O O 0.0106 0.0060 'International Tables Vol C Tables 4.2.6.8 and 6.1.1.4'
P P 0.1023 0.0942 'International Tables Vol C Tables 4.2.6.8 and 6.1.1.4'
F F 0.0171 0.0103 'International Tables Vol C Tables 4.2.6.8 and 6.1.1.4'
Ru Ru -1.2594 0.8363 'International Tables Vol C Tables 4.2.6.8 and 6.1.1.4'

loop_
_geom_angle_atom_site_label_1
_geom_angle_atom_site_label_2
_geom_angle_atom_site_label_3
_geom_angle
O1 Ru1 O2 59.70(7)
O1 Ru1 P4 161.67(5)
O2 Ru1 P4 106.37(5)
O1 Ru1 P2 103.48(5)
O2 Ru1 P2 159.00(5)
P4 Ru1 P2 92.52(3)
O1 Ru1 P1 88.03(5)
O2 Ru1 P1 83.25(5)
P4 Ru1 P1 102.77(3)
P2 Ru1 P1 83.68(2)
O1 Ru1 P3 83.84(5)
O2 Ru1 P3 86.86(5)
P4 Ru1 P3 83.49(3)
P2 Ru1 P3 104.70(3)
P1 Ru1 P3 169.46(3)
O1 Ru1 C1 29.78(8)
O2 Ru1 C1 29.93(8)
P4 Ru1 C1 135.41(7)
P2 Ru1 C1 132.07(7)
P1 Ru1 C1 84.59(6)
P3 Ru1 C1 85.03(6)
O3 Ru2 O4 60.17(6)
O3 Ru2 P8 103.15(5)
O4 Ru2 P8 160.61(5)
O3 Ru2 P6 161.61(5)
O4 Ru2 P6 105.95(5)
P8 Ru2 P6 92.36(3)
O3 Ru2 P5 83.20(5)
O4 Ru2 P5 85.53(5)
P8 Ru2 P5 103.13(3)
P6 Ru2 P5 83.69(3)
O3 Ru2 P7 85.57(5)
O4 Ru2 P7 84.90(5)
P8 Ru2 P7 83.89(3)
P6 Ru2 P7 106.14(3)
P5 Ru2 P7 167.86(3)
O3 Ru2 C64 29.89(7)
O4 Ru2 C64 30.29(7)
P8 Ru2 C64 132.48(6)
P6 Ru2 C64 135.07(6)
P5 Ru2 C64 83.08(6)
P7 Ru2 C64 84.89(6)
C1 O1 Ru1 91.97(16)
C1 O2 Ru1 90.57(16)
C64 O3 Ru2 91.53(15)
C64 O4 Ru2 90.27(15)
C8 P1 C20 113.24(13)
C8 P1 C14 99.61(12)
C20 P1 C14 101.40(12)
C8 P1 Ru1 118.05(10)
C20 P1 Ru1 107.72(9)
C14 P1 Ru1 115.60(9)
C30 P2 C24 101.83(12)
C30 P2 C22 102.68(12)
C24 P2 C22 100.19(13)
C30 P2 Ru1 123.54(9)
C24 P2 Ru1 115.50(9)
C22 P2 Ru1 110.02(9)
C36 P3 C48 111.47(14)
C36 P3 C42 100.43(15)
C48 P3 C42 100.05(13)
C36 P3 Ru1 118.82(10)
C48 P3 Ru1 107.03(10)
C42 P3 Ru1 117.52(10)
C58 P4 C52 102.39(14)
C58 P4 C50 101.99(13)
C52 P4 C50 98.74(13)
C58 P4 Ru1 124.38(10)
C52 P4 Ru1 115.37(10)
C50 P4 Ru1 110.32(9)
C77 P5 C83 114.40(13)
C77 P5 C71 99.57(15)
C83 P5 C71 99.73(14)
C77 P5 Ru2 117.46(10)
C83 P5 Ru2 107.72(9)
C71 P5 Ru2 116.65(10)
C93 P6 C87 102.09(15)
C93 P6 C85 103.60(15)
C87 P6 C85 100.27(14)
C93 P6 Ru2 121.36(11)
C87 P6 Ru2 116.28(11)
C85 P6 Ru2 110.56(10)
C99 P7 C105 97.82(12)
C99 P7 C111 111.94(14)
C105 P7 C111 103.72(13)
C99 P7 Ru2 122.24(10)
C105 P7 Ru2 111.34(9)
C111 P7 Ru2 107.98(9)
C115 P8 C121 102.07(12)
C115 P8 C113 99.54(13)
C121 P8 C113 102.03(13)
C115 P8 Ru2 115.02(9)
C121 P8 Ru2 123.93(9)
C113 P8 Ru2 110.90(9)
O1 C1 O2 117.7(2)
O1 C1 C2 120.6(3)
O2 C1 C2 121.6(3)
O1 C1 Ru1 58.25(13)
O2 C1 Ru1 59.50(13)
C2 C1 Ru1 176.2(2)
C3 C2 C7 120.3(3)
C3 C2 C1 120.1(3)
C7 C2 C1 119.5(3)
C2 C3 C4 120.0(4)
C2 C3 H3A 120.0
C4 C3 H3A 120.0
C5 C4 C3 120.2(4)
C5 C4 H4A 119.9
C3 C4 H4A 119.9
C4 C5 C6 120.8(3)
C4 C5 H5A 119.6
C6 C5 H5A 119.6
C5 C6 C7 120.0(4)
C5 C6 H6A 120.0
C7 C6 H6A 120.0
C6 C7 C2 118.6(3)
C6 C7 H7A 120.7
C2 C7 H7A 120.7
C13 C8 C9 118.7(3)
C13 C8 P1 127.0(2)
C9 C8 P1 114.2(2)
C10 C9 C8 120.5(3)
C10 C9 H9A 119.8
C8 C9 H9A 119.8
C11 C10 C9 120.0(3)
C11 C10 H10A 120.0
C9 C10 H10A 120.0
C12 C11 C10 120.2(3)
C12 C11 H11A 119.9
C10 C11 H11A 119.9
C11 C12 C13 121.1(3)
C11 C12 H12A 119.5
C13 C12 H12A 119.5
C8 C13 C12 119.5(3)
C8 C13 H13A 120.3
C12 C13 H13A 120.3
C19 C14 C15 117.4(2)
C19 C14 P1 122.5(2)
C15 C14 P1 120.1(2)
C16 C15 C14 121.0(3)
C16 C15 H15A 119.5
C14 C15 H15A 119.5
C17 C16 C15 120.5(3)
C17 C16 H16A 119.7
C15 C16 H16A 119.7
C16 C17 C18 119.8(3)
C16 C17 H17A 120.1
C18 C17 H17A 120.1
C17 C18 C19 119.8(3)
C17 C18 H18A 120.1
C19 C18 H18A 120.1
C14 C19 C18 121.5(3)
C14 C19 H19A 119.2
C18 C19 H19A 119.2
C21 C20 C22 114.1(2)
C21 C20 P1 117.09(19)
C22 C20 P1 110.19(18)
C21 C20 H20A 104.7
C22 C20 H20A 104.7
P1 C20 H20A 104.7
C20 C21 H21A 109.5
C20 C21 H21B 109.5
H21A C21 H21B 109.5
C20 C21 H21C 109.5
H21A C21 H21C 109.5
H21B C21 H21C 109.5
C23 C22 C20 109.3(2)
C23 C22 P2 114.54(19)
C20 C22 P2 108.44(18)
C23 C22 H22A 108.1
C20 C22 H22A 108.1
P2 C22 H22A 108.1
C22 C23 H23A 109.5
C22 C23 H23B 109.5
H23A C23 H23B 109.5
C22 C23 H23C 109.5
H23A C23 H23C 109.5
H23B C23 H23C 109.5
C29 C24 C25 118.1(3)
C29 C24 P2 122.3(2)
C25 C24 P2 119.4(2)
C26 C25 C24 120.8(3)
C26 C25 H25A 119.6
C24 C25 H25A 119.6
C27 C26 C25 120.3(3)
C27 C26 H26A 119.9
C25 C26 H26A 119.9
C26 C27 C28 119.5(3)
C26 C27 H27A 120.2
C28 C27 H27A 120.2
C29 C28 C27 120.4(3)
C29 C28 H28A 119.8
C27 C28 H28A 119.8
C28 C29 C24 120.9(3)
C28 C29 H29A 119.5
C24 C29 H29A 119.5
C35 C30 C31 119.0(2)
C35 C30 P2 117.8(2)
C31 C30 P2 123.2(2)
C32 C31 C30 119.8(3)
C32 C31 H31A 120.1
C30 C31 H31A 120.1
C31 C32 C33 119.9(3)
C31 C32 H32A 120.1
C33 C32 H32A 120.1
C34 C33 C32 120.3(3)
C34 C33 H33A 119.8
C32 C33 H33A 119.8
C33 C34 C35 120.2(3)
C33 C34 H34A 119.9
C35 C34 H34A 119.9
C34 C35 C30 120.9(3)
C34 C35 H35A 119.6
C30 C35 H35A 119.6
C41 C36 C37 118.4(3)
C41 C36 P3 126.0(3)
C37 C36 P3 115.5(3)
C36 C37 C38 119.8(4)
C36 C37 H37A 120.1
C38 C37 H37A 120.1
C39 C38 C37 119.2(5)
C39 C38 H38A 120.4
C37 C38 H38A 120.4
C38 C39 C40 121.8(4)
C38 C39 H39A 119.1
C40 C39 H39A 119.1
C41 C40 C39 118.8(5)
C41 C40 H40A 120.6
C39 C40 H40A 120.6
C40 C41 C36 121.9(4)
C40 C41 H41A 119.1
C36 C41 H41A 119.1
C43 C42 C47 117.6(3)
C43 C42 P3 121.9(3)
C47 C42 P3 120.3(3)
C42 C43 C44 120.6(4)
C42 C43 H43A 119.7
C44 C43 H43A 119.7
C45 C44 C43 120.1(4)
C45 C44 H44A 120.0
C43 C44 H44A 120.0
C46 C45 C44 120.1(4)
C46 C45 H45A 120.0
C44 C45 H45A 120.0
C45 C46 C47 120.8(4)
C45 C46 H46A 119.6
C47 C46 H46A 119.6
C46 C47 C42 120.7(3)
C46 C47 H47A 119.6
C42 C47 H47A 119.6
C49 C48 C50 114.2(2)
C49 C48 P3 118.8(2)
C50 C48 P3 109.93(17)
C49 C48 H48A 104.0
C50 C48 H48A 104.0
P3 C48 H48A 104.0
C48 C49 H49A 109.5
C48 C49 H49B 109.5
H49A C49 H49B 109.5
C48 C49 H49C 109.5
H49A C49 H49C 109.5
H49B C49 H49C 109.5
C51 C50 C48 110.5(2)
C51 C50 P4 114.8(2)
C48 C50 P4 108.55(16)
C51 C50 H50A 107.6
C48 C50 H50A 107.6
P4 C50 H50A 107.6
C50 C51 H51A 109.5
C50 C51 H51B 109.5
H51A C51 H51B 109.5
C50 C51 H51C 109.5
H51A C51 H51C 109.5
H51B C51 H51C 109.5
C57 C52 C53 119.1(3)
C57 C52 P4 118.4(2)
C53 C52 P4 122.2(2)
C54 C53 C52 119.8(3)
C54 C53 H53A 120.1
C52 C53 H53A 120.1
C55 C54 C53 120.3(3)
C55 C54 H54A 119.9
C53 C54 H54A 119.9
C56 C55 C54 120.5(3)
C56 C55 H55A 119.8
C54 C55 H55A 119.8
C55 C56 C57 119.4(3)
C55 C56 H56A 120.3
C57 C56 H56A 120.3
C52 C57 C56 121.0(3)
C52 C57 H57A 119.5
C56 C57 H57A 119.5
C63 C58 C59 118.0(3)
C63 C58 P4 117.9(2)
C59 C58 P4 124.0(2)
C60 C59 C58 119.7(3)
C60 C59 H59A 120.1
C58 C59 H59A 120.1
C61 C60 C59 121.6(3)
C61 C60 H60A 119.2
C59 C60 H60A 119.2
C60 C61 C62 120.2(3)
C60 C61 H61A 119.9
C62 C61 H61A 119.9
C61 C62 C63 119.1(3)
C61 C62 H62A 120.5
C63 C62 H62A 120.5
C58 C63 C62 121.3(3)
C58 C63 H63A 119.4
C62 C63 H63A 119.4
O3 C64 O4 118.0(2)
O3 C64 C65 121.1(2)
O4 C64 C65 120.9(2)
O3 C64 Ru2 58.58(13)
O4 C64 Ru2 59.44(13)
C65 C64 Ru2 177.80(19)
C70 C65 C66 120.3(3)
C70 C65 C64 120.4(3)
C66 C65 C64 119.3(3)
C67 C66 C65 119.8(3)
C67 C66 H66A 120.1
C65 C66 H66A 120.1
C66 C67 C68 120.0(3)
C66 C67 H67A 120.0
C68 C67 H67A 120.0
C69 C68 C67 120.7(3)
C69 C68 H68A 119.6
C67 C68 H68A 119.6
C68 C69 C70 119.2(3)
C68 C69 H69A 120.4
C70 C69 H69A 120.4
C65 C70 C69 120.0(3)
C65 C70 H70A 120.0
C69 C70 H70A 120.0
C76 C71 C72 118.4(3)
C76 C71 P5 119.9(2)
C72 C71 P5 121.8(2)
C73 C72 C71 119.1(3)
C73 C72 H72A 120.5
C71 C72 H72A 120.5
C74 C73 C72 122.3(4)
C74 C73 H73A 118.9
C72 C73 H73A 118.9
C75 C74 C73 118.2(3)
C75 C74 H74A 120.9
C73 C74 H74A 120.9
C74 C75 C76 120.9(3)
C74 C75 H75A 119.5
C76 C75 H75A 119.5
C75 C76 C71 121.1(3)
C75 C76 H76A 119.5
C71 C76 H76A 119.5
C78 C77 C82 118.8(3)
C78 C77 P5 115.2(2)
C82 C77 P5 125.8(2)
C77 C78 C79 120.9(3)
C77 C78 H78A 119.6
C79 C78 H78A 119.6
C80 C79 C78 120.0(3)
C80 C79 H79A 120.0
C78 C79 H79A 120.0
C79 C80 C81 120.2(3)
C79 C80 H80A 119.9
C81 C80 H80A 119.9
C80 C81 C82 121.0(3)
C80 C81 H81A 119.5
C82 C81 H81A 119.5
C81 C82 C77 119.0(3)
C81 C82 H82A 120.5
C77 C82 H82A 120.5
C85 C83 C84 114.2(2)
C85 C83 P5 111.14(19)
C84 C83 P5 117.6(2)
C85 C83 H83A 104.0
C84 C83 H83A 104.0
P5 C83 H83A 104.0
C83 C84 H84A 109.5
C83 C84 H84B 109.5
H84A C84 H84B 109.5
C83 C84 H84C 109.5
H84A C84 H84C 109.5
H84B C84 H84C 109.5
C86 C85 C83 110.0(2)
C86 C85 P6 114.2(2)
C83 C85 P6 108.64(18)
C86 C85 H85A 107.9
C83 C85 H85A 107.9
P6 C85 H85A 107.9
C85 C86 H86A 109.5
C85 C86 H86B 109.5
H86A C86 H86B 109.5
C85 C86 H86C 109.5
H86A C86 H86C 109.5
H86B C86 H86C 109.5
C88 C87 C92 118.5(3)
C88 C87 P6 121.8(3)
C92 C87 P6 119.7(3)
C87 C88 C89 120.9(4)
C87 C88 H88A 119.5
C89 C88 H88A 119.5
C90 C89 C88 119.1(4)
C90 C89 H89A 120.4
C88 C89 H89A 120.4
C91 C90 C89 120.8(3)
C91 C90 H90A 119.6
C89 C90 H90A 119.6
C92 C91 C90 119.5(3)
C92 C91 H91A 120.2
C90 C91 H91A 120.2
C91 C92 C87 121.1(3)
C91 C92 H92A 119.4
C87 C92 H92A 119.4
C98 C93 C94 118.8(3)
C98 C93 P6 117.7(3)
C94 C93 P6 123.5(3)
C93 C94 C95 119.5(3)
C93 C94 H94A 120.2
C95 C94 H94A 120.2
C96 C95 C94 120.9(3)
C96 C95 H95A 119.5
C94 C95 H95A 119.5
C95 C96 C97 119.7(3)
C95 C96 H96A 120.1
C97 C96 H96A 120.1
C96 C97 C98 120.1(4)
C96 C97 H97A 119.9
C98 C97 H97A 119.9
C93 C98 C97 120.8(3)
C93 C98 H98A 119.6
C97 C98 H98A 119.6
C104 C99 C100 116.3(3)
C104 C99 P7 125.1(3)
C100 C99 P7 117.4(2)
C99 C100 C101 122.7(4)
C99 C100 H10B 118.6
C101 C100 H10B 118.6
C102 C101 C100 120.0(4)
C102 C101 H10C 120.0
C100 C101 H10C 120.0
C101 C102 C103 119.3(4)
C101 C102 H10D 120.3
C103 C102 H10D 120.3
C102 C103 C104 119.8(4)
C102 C103 H10E 120.1
C104 C103 H10E 120.1
C99 C104 C103 121.7(4)
C99 C104 H10F 119.1
C103 C104 H10F 119.1
C110 C105 C106 117.7(3)
C110 C105 P7 122.9(2)
C106 C105 P7 119.3(2)
C107 C106 C105 121.4(3)
C107 C106 H10G 119.3
C105 C106 H10G 119.3
C106 C107 C108 120.3(3)
C106 C107 H10H 119.9
C108 C107 H10H 119.9
C109 C108 C107 119.0(3)
C109 C108 H10I 120.5
C107 C108 H10I 120.5
C108 C109 C110 121.0(3)
C108 C109 H10J 119.5
C110 C109 H10J 119.5
C109 C110 C105 120.7(3)
C109 C110 H11B 119.7
C105 C110 H11B 119.7
C112 C111 C113 111.9(2)
C112 C111 P7 116.3(2)
C113 C111 P7 111.44(18)
C112 C111 H11C 105.4
C113 C111 H11C 105.4
P7 C111 H11C 105.4
C111 C112 H11D 109.5
C111 C112 H11E 109.5
H11D C112 H11E 109.5
C111 C112 H11F 109.5
H11D C112 H11F 109.5
H11E C112 H11F 109.5
C114 C113 C111 109.8(2)
C114 C113 P8 113.7(2)
C111 C113 P8 110.69(19)
C114 C113 H11G 107.5
C111 C113 H11G 107.5
P8 C113 H11G 107.5
C113 C114 H11H 109.5
C113 C114 H11I 109.5
H11H C114 H11I 109.5
C113 C114 H11J 109.5
H11H C114 H11J 109.5
H11I C114 H11J 109.5
C120 C115 C116 118.0(3)
C120 C115 P8 119.0(2)
C116 C115 P8 122.7(2)
C117 C116 C115 120.5(3)
C117 C116 H11K 119.7
C115 C116 H11K 119.7
C118 C117 C116 120.5(3)
C118 C117 H11L 119.8
C116 C117 H11L 119.8
C119 C118 C117 119.5(3)
C119 C118 H11M 120.2
C117 C118 H11M 120.2
C118 C119 C120 121.1(3)
C118 C119 H11N 119.5
C120 C119 H11N 119.5
C119 C120 C115 120.4(3)
C119 C120 H12B 119.8
C115 C120 H12B 119.8
C126 C121 C122 118.1(3)
C126 C121 P8 117.8(2)
C122 C121 P8 124.1(2)
C121 C122 C123 120.8(3)
C121 C122 H12C 119.6
C123 C122 H12C 119.6
C124 C123 C122 120.5(3)
C124 C123 H12D 119.8
C122 C123 H12D 119.8
C123 C124 C125 119.3(3)
C123 C124 H12E 120.4
C125 C124 H12E 120.4
C124 C125 C126 120.9(3)
C124 C125 H12F 119.5
C126 C125 H12F 119.5
C121 C126 C125 120.4(3)
C121 C126 H12G 119.8
C125 C126 H12G 119.8

loop_
_geom_bond_atom_site_label_1
_geom_bond_atom_site_label_2
_geom_bond_distance
Ru1 O1 2.1680(18)
Ru1 O2 2.1955(17)
Ru1 P4 2.3077(7)
Ru1 P2 2.3136(7)
Ru1 P1 2.3813(7)
Ru1 P3 2.4005(8)
Ru1 C1 2.548(3)
Ru2 O3 2.1685(18)
Ru2 O4 2.1873(17)
Ru2 P8 2.3021(6)
Ru2 P6 2.3084(8)
Ru2 P5 2.3775(8)
Ru2 P7 2.4137(7)
Ru2 C64 2.540(3)
O1 C1 1.266(3)
O2 C1 1.271(3)
O3 C64 1.266(3)
O4 C64 1.281(3)
P1 C8 1.819(3)
P1 C20 1.845(3)
P1 C14 1.853(2)
P2 C30 1.838(3)
P2 C24 1.845(3)
P2 C22 1.873(3)
P3 C36 1.812(3)
P3 C48 1.846(3)
P3 C42 1.855(3)
P4 C58 1.832(3)
P4 C52 1.849(3)
P4 C50 1.872(3)
P5 C77 1.824(3)
P5 C83 1.848(3)
P5 C71 1.864(3)
P6 C93 1.832(3)
P6 C87 1.843(3)
P6 C85 1.870(3)
P7 C99 1.838(3)
P7 C105 1.857(3)
P7 C111 1.866(3)
P8 C115 1.828(3)
P8 C121 1.846(3)
P8 C113 1.865(3)
C1 C2 1.474(4)
C2 C3 1.370(4)
C2 C7 1.398(4)
C3 C4 1.373(4)
C3 H3A 0.9500
C4 C5 1.364(6)
C4 H4A 0.9500
C5 C6 1.366(5)
C5 H5A 0.9500
C6 C7 1.391(4)
C6 H6A 0.9500
C7 H7A 0.9500
C8 C13 1.385(4)
C8 C9 1.409(4)
C9 C10 1.387(4)
C9 H9A 0.9500
C10 C11 1.371(4)
C10 H10A 0.9500
C11 C12 1.364(5)
C11 H11A 0.9500
C12 C13 1.400(4)
C12 H12A 0.9500
C13 H13A 0.9500
C14 C19 1.387(4)
C14 C15 1.403(4)
C15 C16 1.382(4)
C15 H15A 0.9500
C16 C17 1.374(4)
C16 H16A 0.9500
C17 C18 1.381(5)
C17 H17A 0.9500
C18 C19 1.389(4)
C18 H18A 0.9500
C19 H19A 0.9500
C20 C21 1.539(4)
C20 C22 1.545(3)
C20 H20A 1.0000
C21 H21A 0.9800
C21 H21B 0.9800
C21 H21C 0.9800
C22 C23 1.543(4)
C22 H22A 1.0000
C23 H23A 0.9800
C23 H23B 0.9800
C23 H23C 0.9800
C24 C29 1.383(4)
C24 C25 1.400(4)
C25 C26 1.388(4)
C25 H25A 0.9500
C26 C27 1.366(4)
C26 H26A 0.9500
C27 C28 1.391(4)
C27 H27A 0.9500
C28 C29 1.378(4)
C28 H28A 0.9500
C29 H29A 0.9500
C30 C35 1.387(4)
C30 C31 1.398(4)
C31 C32 1.391(4)
C31 H31A 0.9500
C32 C33 1.392(4)
C32 H32A 0.9500
C33 C34 1.364(4)
C33 H33A 0.9500
C34 C35 1.381(4)
C34 H34A 0.9500
C35 H35A 0.9500
C36 C41 1.377(4)
C36 C37 1.395(5)
C37 C38 1.405(5)
C37 H37A 0.9500
C38 C39 1.352(7)
C38 H38A 0.9500
C39 C40 1.374(7)
C39 H39A 0.9500
C40 C41 1.368(5)
C40 H40A 0.9500
C41 H41A 0.9500
C42 C43 1.391(5)
C42 C47 1.391(4)
C43 C44 1.392(5)
C43 H43A 0.9500
C44 C45 1.361(5)
C44 H44A 0.9500
C45 C46 1.359(5)
C45 H45A 0.9500
C46 C47 1.375(4)
C46 H46A 0.9500
C47 H47A 0.9500
C48 C49 1.533(4)
C48 C50 1.540(4)
C48 H48A 1.0000
C49 H49A 0.9800
C49 H49B 0.9800
C49 H49C 0.9800
C50 C51 1.530(4)
C50 H50A 1.0000
C51 H51A 0.9800
C51 H51B 0.9800
C51 H51C 0.9800
C52 C57 1.385(4)
C52 C53 1.394(4)
C53 C54 1.391(4)
C53 H53A 0.9500
C54 C55 1.381(5)
C54 H54A 0.9500
C55 C56 1.376(5)
C55 H55A 0.9500
C56 C57 1.393(4)
C56 H56A 0.9500
C57 H57A 0.9500
C58 C63 1.383(4)
C58 C59 1.396(4)
C59 C60 1.382(4)
C59 H59A 0.9500
C60 C61 1.347(5)
C60 H60A 0.9500
C61 C62 1.377(4)
C61 H61A 0.9500
C62 C63 1.393(4)
C62 H62A 0.9500
C63 H63A 0.9500
C64 C65 1.465(4)
C65 C70 1.370(4)
C65 C66 1.394(4)
C66 C67 1.370(4)
C66 H66A 0.9500
C67 C68 1.384(5)
C67 H67A 0.9500
C68 C69 1.376(5)
C68 H68A 0.9500
C69 C70 1.400(4)
C69 H69A 0.9500
C70 H70A 0.9500
C71 C76 1.390(4)
C71 C72 1.407(5)
C72 C73 1.385(5)
C72 H72A 0.9500
C73 C74 1.384(5)
C73 H73A 0.9500
C74 C75 1.374(5)
C74 H74A 0.9500
C75 C76 1.385(4)
C75 H75A 0.9500
C76 H76A 0.9500
C77 C78 1.373(4)
C77 C82 1.405(4)
C78 C79 1.391(4)
C78 H78A 0.9500
C79 C80 1.354(4)
C79 H79A 0.9500
C80 C81 1.368(5)
C80 H80A 0.9500
C81 C82 1.387(4)
C81 H81A 0.9500
C82 H82A 0.9500
C83 C85 1.534(4)
C83 C84 1.538(4)
C83 H83A 1.0000
C84 H84A 0.9800
C84 H84B 0.9800
C84 H84C 0.9800
C85 C86 1.533(4)
C85 H85A 1.0000
C86 H86A 0.9800
C86 H86B 0.9800
C86 H86C 0.9800
C87 C88 1.388(5)
C87 C92 1.390(4)
C88 C89 1.392(5)
C88 H88A 0.9500
C89 C90 1.382(5)
C89 H89A 0.9500
C90 C91 1.381(5)
C90 H90A 0.9500
C91 C92 1.378(4)
C91 H91A 0.9500
C92 H92A 0.9500
C93 C98 1.385(5)
C93 C94 1.389(4)
C94 C95 1.404(5)
C94 H94A 0.9500
C95 C96 1.361(5)
C95 H95A 0.9500
C96 C97 1.377(5)
C96 H96A 0.9500
C97 C98 1.387(4)
C97 H97A 0.9500
C98 H98A 0.9500
C99 C104 1.359(5)
C99 C100 1.366(4)
C100 C101 1.385(5)
C100 H10B 0.9500
C101 C102 1.341(5)
C101 H10C 0.9500
C102 C103 1.362(5)
C102 H10D 0.9500
C103 C104 1.402(5)
C103 H10E 0.9500
C104 H10F 0.9500
C105 C110 1.389(4)
C105 C106 1.390(4)
C106 C107 1.369(4)
C106 H10G 0.9500
C107 C108 1.390(5)
C107 H10H 0.9500
C108 C109 1.362(4)
C108 H10I 0.9500
C109 C110 1.384(4)
C109 H10J 0.9500
C110 H11B 0.9500
C111 C112 1.518(4)
C111 C113 1.542(3)
C111 H11C 1.0000
C112 H11D 0.9800
C112 H11E 0.9800
C112 H11F 0.9800
C113 C114 1.533(4)
C113 H11G 1.0000
C114 H11H 0.9800
C114 H11I 0.9800
C114 H11J 0.9800
C115 C120 1.396(4)
C115 C116 1.411(4)
C116 C117 1.384(4)
C116 H11K 0.9500
C117 C118 1.381(4)
C117 H11L 0.9500
C118 C119 1.374(4)
C118 H11M 0.9500
C119 C120 1.385(4)
C119 H11N 0.9500
C120 H12B 0.9500
C121 C126 1.381(4)
C121 C122 1.386(4)
C122 C123 1.389(4)
C122 H12C 0.9500
C123 C124 1.366(5)
C123 H12D 0.9500
C124 C125 1.366(5)
C124 H12E 0.9500
C125 C126 1.393(4)
C125 H12F 0.9500
C126 H12G 0.9500

loop_
_geom_torsion_atom_site_label_1
_geom_torsion_atom_site_label_2
_geom_torsion_atom_site_label_3
_geom_torsion_atom_site_label_4
_geom_torsion
O2 Ru1 O1 C1 0.80(14)
P4 Ru1 O1 C1 44.3(3)
P2 Ru1 O1 C1 -165.56(14)
P1 Ru1 O1 C1 -82.53(15)
P3 Ru1 O1 C1 90.75(15)
O1 Ru1 O2 C1 -0.79(14)
P4 Ru1 O2 C1 -167.76(14)
P2 Ru1 O2 C1 39.0(2)
P1 Ru1 O2 C1 90.87(14)
P3 Ru1 O2 C1 -85.49(14)
O4 Ru2 O3 C64 -0.79(14)
P8 Ru2 O3 C64 -170.11(13)
P6 Ru2 O3 C64 43.1(2)
P5 Ru2 O3 C64 87.94(14)
P7 Ru2 O3 C64 -87.45(14)
O3 Ru2 O4 C64 0.78(14)
P8 Ru2 O4 C64 33.7(2)
P6 Ru2 O4 C64 -166.06(13)
P5 Ru2 O4 C64 -83.93(14)
P7 Ru2 O4 C64 88.59(14)
O1 Ru1 P1 C8 139.37(11)
O2 Ru1 P1 C8 79.65(11)
P4 Ru1 P1 C8 -25.68(10)
P2 Ru1 P1 C8 -116.83(10)
P3 Ru1 P1 C8 99.92(18)
C1 Ru1 P1 C8 109.72(12)
O1 Ru1 P1 C20 -90.87(11)
O2 Ru1 P1 C20 -150.59(11)
P4 Ru1 P1 C20 104.09(10)
P2 Ru1 P1 C20 12.93(10)
P3 Ru1 P1 C20 -130.31(17)
C1 Ru1 P1 C20 -120.52(12)
O1 Ru1 P1 C14 21.66(11)
O2 Ru1 P1 C14 -38.06(11)
P4 Ru1 P1 C14 -143.38(10)
P2 Ru1 P1 C14 125.46(10)
P3 Ru1 P1 C14 -17.8(2)
C1 Ru1 P1 C14 -7.99(12)
O1 Ru1 P2 C30 -141.53(12)
O2 Ru1 P2 C30 -176.16(17)
P4 Ru1 P2 C30 29.46(12)
P1 Ru1 P2 C30 132.03(12)
P3 Ru1 P2 C30 -54.47(12)
C1 Ru1 P2 C30 -151.14(14)
O1 Ru1 P2 C24 -15.47(11)
O2 Ru1 P2 C24 -50.10(18)
P4 Ru1 P2 C24 155.52(10)
P1 Ru1 P2 C24 -101.91(10)
P3 Ru1 P2 C24 71.59(10)
C1 Ru1 P2 C24 -25.08(13)
O1 Ru1 P2 C22 97.01(11)
O2 Ru1 P2 C22 62.38(18)
P4 Ru1 P2 C22 -92.00(10)
P1 Ru1 P2 C22 10.57(10)
P3 Ru1 P2 C22 -175.93(10)
C1 Ru1 P2 C22 87.40(13)
O1 Ru1 P3 C36 80.42(13)
O2 Ru1 P3 C36 140.28(13)
P4 Ru1 P3 C36 -112.84(12)
P2 Ru1 P3 C36 -21.94(12)
P1 Ru1 P3 C36 120.11(18)
C1 Ru1 P3 C36 110.32(14)
O1 Ru1 P3 C48 -152.32(10)
O2 Ru1 P3 C48 -92.47(10)
P4 Ru1 P3 C48 14.42(8)
P2 Ru1 P3 C48 105.32(9)
P1 Ru1 P3 C48 -112.63(17)
C1 Ru1 P3 C48 -122.42(11)
O1 Ru1 P3 C42 -40.89(13)
O2 Ru1 P3 C42 18.96(13)
P4 Ru1 P3 C42 125.85(12)
P2 Ru1 P3 C42 -143.25(12)
P1 Ru1 P3 C42 -1.2(2)
C1 Ru1 P3 C42 -10.99(14)
O1 Ru1 P4 C58 177.28(19)
O2 Ru1 P4 C58 -144.45(13)
P2 Ru1 P4 C58 26.25(12)
P1 Ru1 P4 C58 -57.84(12)
P3 Ru1 P4 C58 130.77(12)
C1 Ru1 P4 C58 -153.12(15)
O1 Ru1 P4 C52 -55.0(2)
O2 Ru1 P4 C52 -16.70(12)
P2 Ru1 P4 C52 154.00(11)
P1 Ru1 P4 C52 69.91(11)
P3 Ru1 P4 C52 -101.48(11)
C1 Ru1 P4 C52 -25.37(14)
O1 Ru1 P4 C50 55.83(19)
O2 Ru1 P4 C50 94.09(10)
P2 Ru1 P4 C50 -95.20(9)
P1 Ru1 P4 C50 -179.29(9)
P3 Ru1 P4 C50 9.32(9)
C1 Ru1 P4 C50 85.43(13)
O3 Ru2 P5 C77 74.32(12)
O4 Ru2 P5 C77 134.77(12)
P8 Ru2 P5 C77 -27.66(12)
P6 Ru2 P5 C77 -118.61(12)
P7 Ru2 P5 C77 96.70(17)
C64 Ru2 P5 C77 104.42(13)
O3 Ru2 P5 C83 -154.79(11)
O4 Ru2 P5 C83 -94.33(11)
P8 Ru2 P5 C83 103.24(10)
P6 Ru2 P5 C83 12.28(10)
P7 Ru2 P5 C83 -132.40(15)
C64 Ru2 P5 C83 -124.68(11)
O3 Ru2 P5 C71 -43.75(13)
O4 Ru2 P5 C71 16.70(13)
P8 Ru2 P5 C71 -145.73(12)
P6 Ru2 P5 C71 123.32(12)
P7 Ru2 P5 C71 -21.4(2)
C64 Ru2 P5 C71 -13.65(13)
O3 Ru2 P6 C93 176.41(19)
O4 Ru2 P6 C93 -144.85(14)
P8 Ru2 P6 C93 28.69(13)
P5 Ru2 P6 C93 131.64(13)
P7 Ru2 P6 C93 -55.63(13)
C64 Ru2 P6 C93 -154.76(15)
O3 Ru2 P6 C87 -58.5(2)
O4 Ru2 P6 C87 -19.78(14)
P8 Ru2 P6 C87 153.76(13)
P5 Ru2 P6 C87 -103.29(13)
P7 Ru2 P6 C87 69.44(13)
C64 Ru2 P6 C87 -29.69(16)
O3 Ru2 P6 C85 54.90(19)
O4 Ru2 P6 C85 93.64(11)
P8 Ru2 P6 C85 -92.82(10)
P5 Ru2 P6 C85 10.13(10)
P7 Ru2 P6 C85 -177.14(10)
C64 Ru2 P6 C85 83.73(13)
O3 Ru2 P7 C99 132.86(12)
O4 Ru2 P7 C99 72.46(12)
P8 Ru2 P7 C99 -123.38(11)
P6 Ru2 P7 C99 -32.69(11)
P5 Ru2 P7 C99 110.57(16)
C64 Ru2 P7 C99 102.87(12)
O3 Ru2 P7 C105 18.08(10)
O4 Ru2 P7 C105 -42.32(10)
P8 Ru2 P7 C105 121.84(10)
P6 Ru2 P7 C105 -147.47(10)
P5 Ru2 P7 C105 -4.21(18)
C64 Ru2 P7 C105 -11.91(11)
O3 Ru2 P7 C111 -95.15(12)
O4 Ru2 P7 C111 -155.55(12)
P8 Ru2 P7 C111 8.61(11)
P6 Ru2 P7 C111 99.30(11)
P5 Ru2 P7 C111 -117.44(16)
C64 Ru2 P7 C111 -125.14(12)
O3 Ru2 P8 C115 -16.09(11)
O4 Ru2 P8 C115 -45.07(19)
P6 Ru2 P8 C115 153.95(10)
P5 Ru2 P8 C115 69.88(10)
P7 Ru2 P8 C115 -100.07(10)
C64 Ru2 P8 C115 -22.75(13)
O3 Ru2 P8 C121 -142.40(13)
O4 Ru2 P8 C121 -171.38(18)
P6 Ru2 P8 C121 27.64(12)
P5 Ru2 P8 C121 -56.43(12)
P7 Ru2 P8 C121 133.62(12)
C64 Ru2 P8 C121 -149.06(14)
O3 Ru2 P8 C113 95.87(12)
O4 Ru2 P8 C113 66.89(19)
P6 Ru2 P8 C113 -94.09(11)
P5 Ru2 P8 C113 -178.16(10)
P7 Ru2 P8 C113 11.89(11)
C64 Ru2 P8 C113 89.21(13)
Ru1 O1 C1 O2 -1.3(2)
Ru1 O1 C1 C2 175.7(2)
Ru1 O2 C1 O1 1.3(2)
Ru1 O2 C1 C2 -175.7(2)
O2 Ru1 C1 O1 -178.6(2)
P4 Ru1 C1 O1 -161.78(12)
P2 Ru1 C1 O1 19.07(19)
P1 Ru1 C1 O1 95.51(14)
P3 Ru1 C1 O1 -86.28(14)
O1 Ru1 C1 O2 178.6(2)
P4 Ru1 C1 O2 16.84(19)
P2 Ru1 C1 O2 -162.31(11)
P1 Ru1 C1 O2 -85.87(14)
P3 Ru1 C1 O2 92.34(14)
O1 C1 C2 C3 -170.1(3)
O2 C1 C2 C3 6.9(4)
O1 C1 C2 C7 5.3(4)
O2 C1 C2 C7 -177.7(3)
C7 C2 C3 C4 0.6(5)
C1 C2 C3 C4 175.9(3)
C2 C3 C4 C5 -1.0(6)
C3 C4 C5 C6 0.2(6)
C4 C5 C6 C7 1.1(6)
C5 C6 C7 C2 -1.4(5)
C3 C2 C7 C6 0.6(5)
C1 C2 C7 C6 -174.8(3)
C20 P1 C8 C13 7.2(3)
C14 P1 C8 C13 -99.7(3)
Ru1 P1 C8 C13 134.4(2)
C20 P1 C8 C9 -177.51(18)
C14 P1 C8 C9 75.6(2)
Ru1 P1 C8 C9 -50.3(2)
C13 C8 C9 C10 1.9(4)
P1 C8 C9 C10 -173.7(2)
C8 C9 C10 C11 0.1(4)
C9 C10 C11 C12 -1.1(5)
C10 C11 C12 C13 -0.1(5)
C9 C8 C13 C12 -3.1(4)
P1 C8 C13 C12 172.0(2)
C11 C12 C13 C8 2.2(5)
C8 P1 C14 C19 -11.8(3)
C20 P1 C14 C19 -128.0(3)
Ru1 P1 C14 C19 115.8(2)
C8 P1 C14 C15 167.1(2)
C20 P1 C14 C15 50.9(2)
Ru1 P1 C14 C15 -65.3(2)
C19 C14 C15 C16 -0.4(4)
P1 C14 C15 C16 -179.3(2)
C14 C15 C16 C17 0.1(5)
C15 C16 C17 C18 -0.1(5)
C16 C17 C18 C19 0.4(5)
C15 C14 C19 C18 0.7(5)
P1 C14 C19 C18 179.6(3)
C17 C18 C19 C14 -0.7(5)
C8 P1 C20 C21 -40.0(2)
C14 P1 C20 C21 65.8(2)
Ru1 P1 C20 C21 -172.42(18)
C8 P1 C20 C22 92.6(2)
C14 P1 C20 C22 -161.64(19)
Ru1 P1 C20 C22 -39.8(2)
C21 C20 C22 C23 -51.4(3)
P1 C20 C22 C23 174.45(19)
C21 C20 C22 P2 -177.0(2)
P1 C20 C22 P2 48.9(2)
C30 P2 C22 C23 67.1(2)
C24 P2 C22 C23 -37.6(2)
Ru1 P2 C22 C23 -159.70(18)
C30 P2 C22 C20 -170.52(19)
C24 P2 C22 C20 84.8(2)
Ru1 P2 C22 C20 -37.3(2)
C30 P2 C24 C29 -16.2(3)
C22 P2 C24 C29 89.2(3)
Ru1 P2 C24 C29 -152.7(2)
C30 P2 C24 C25 168.9(2)
C22 P2 C24 C25 -85.7(2)
Ru1 P2 C24 C25 32.4(3)
C29 C24 C25 C26 -0.8(4)
P2 C24 C25 C26 174.3(2)
C24 C25 C26 C27 0.5(5)
C25 C26 C27 C28 0.0(5)
C26 C27 C28 C29 0.0(5)
C27 C28 C29 C24 -0.3(5)
C25 C24 C29 C28 0.8(4)
P2 C24 C29 C28 -174.2(2)
C24 P2 C30 C35 -72.1(3)
C22 P2 C30 C35 -175.6(2)
Ru1 P2 C30 C35 59.7(3)
C24 P2 C30 C31 107.1(3)
C22 P2 C30 C31 3.6(3)
Ru1 P2 C30 C31 -121.1(2)
C35 C30 C31 C32 1.8(4)
P2 C30 C31 C32 -177.4(2)
C30 C31 C32 C33 -2.5(5)
C31 C32 C33 C34 1.5(5)
C32 C33 C34 C35 0.2(5)
C33 C34 C35 C30 -1.0(5)
C31 C30 C35 C34 0.0(5)
P2 C30 C35 C34 179.2(2)
C48 P3 C36 C41 4.1(3)
C42 P3 C36 C41 -101.1(3)
Ru1 P3 C36 C41 129.3(3)
C48 P3 C36 C37 -177.5(2)
C42 P3 C36 C37 77.3(3)
Ru1 P3 C36 C37 -52.3(3)
C41 C36 C37 C38 1.7(5)
P3 C36 C37 C38 -176.8(3)
C36 C37 C38 C39 -0.1(6)
C37 C38 C39 C40 -3.2(8)
C38 C39 C40 C41 4.7(8)
C39 C40 C41 C36 -2.9(7)
C37 C36 C41 C40 -0.2(6)
P3 C36 C41 C40 178.2(3)
C36 P3 C42 C43 -2.5(3)
C48 P3 C42 C43 -116.8(3)
Ru1 P3 C42 C43 127.9(3)
C36 P3 C42 C47 172.6(3)
C48 P3 C42 C47 58.4(3)
Ru1 P3 C42 C47 -56.9(3)
C47 C42 C43 C44 -1.3(5)
P3 C42 C43 C44 174.0(3)
C42 C43 C44 C45 1.9(7)
C43 C44 C45 C46 -0.2(7)
C44 C45 C46 C47 -2.0(6)
C45 C46 C47 C42 2.5(5)
C43 C42 C47 C46 -0.8(5)
P3 C42 C47 C46 -176.2(2)
C36 P3 C48 C49 -44.2(2)
C42 P3 C48 C49 61.3(2)
Ru1 P3 C48 C49 -175.63(18)
C36 P3 C48 C50 90.0(2)
C42 P3 C48 C50 -164.45(19)
Ru1 P3 C48 C50 -41.42(18)
C49 C48 C50 C51 -47.0(3)
P3 C48 C50 C51 176.48(18)
C49 C48 C50 P4 -173.7(2)
P3 C48 C50 P4 49.8(2)
C58 P4 C50 C51 65.1(2)
C52 P4 C50 C51 -39.7(2)
Ru1 P4 C50 C51 -160.97(17)
C58 P4 C50 C48 -170.80(19)
C52 P4 C50 C48 84.5(2)
Ru1 P4 C50 C48 -36.8(2)
C58 P4 C52 C57 173.7(2)
C50 P4 C52 C57 -81.9(2)
Ru1 P4 C52 C57 35.6(3)
C58 P4 C52 C53 -13.1(3)
C50 P4 C52 C53 91.3(3)
Ru1 P4 C52 C53 -151.2(2)
C57 C52 C53 C54 1.2(5)
P4 C52 C53 C54 -171.9(2)
C52 C53 C54 C55 0.4(5)
C53 C54 C55 C56 -0.9(5)
C54 C55 C56 C57 -0.1(5)
C53 C52 C57 C56 -2.3(4)
P4 C52 C57 C56 171.1(2)
C55 C56 C57 C52 1.7(5)
C52 P4 C58 C63 -70.4(3)
C50 P4 C58 C63 -172.2(2)
Ru1 P4 C58 C63 62.6(3)
C52 P4 C58 C59 108.3(3)
C50 P4 C58 C59 6.4(3)
Ru1 P4 C58 C59 -118.7(2)
C63 C58 C59 C60 2.4(5)
P4 C58 C59 C60 -176.3(3)
C58 C59 C60 C61 -2.2(5)
C59 C60 C61 C62 0.7(6)
C60 C61 C62 C63 0.6(6)
C59 C58 C63 C62 -1.1(5)
P4 C58 C63 C62 177.6(3)
C61 C62 C63 C58 -0.3(5)
Ru2 O3 C64 O4 1.3(2)
Ru2 O3 C64 C65 -177.5(2)
Ru2 O4 C64 O3 -1.3(2)
Ru2 O4 C64 C65 177.5(2)
O4 Ru2 C64 O3 178.6(2)
P8 Ru2 C64 O3 13.11(18)
P6 Ru2 C64 O3 -162.22(11)
P5 Ru2 C64 O3 -88.38(14)
P7 Ru2 C64 O3 90.00(14)
O3 Ru2 C64 O4 -178.6(2)
P8 Ru2 C64 O4 -165.52(11)
P6 Ru2 C64 O4 19.15(18)
P5 Ru2 C64 O4 92.99(14)
P7 Ru2 C64 O4 -88.64(14)
O3 C64 C65 C70 177.2(3)
O4 C64 C65 C70 -1.6(4)
O3 C64 C65 C66 -2.9(4)
O4 C64 C65 C66 178.4(3)
C70 C65 C66 C67 0.1(5)
C64 C65 C66 C67 -179.8(3)
C65 C66 C67 C68 -0.5(6)
C66 C67 C68 C69 1.4(6)
C67 C68 C69 C70 -1.8(6)
C66 C65 C70 C69 -0.6(5)
C64 C65 C70 C69 179.4(3)
C68 C69 C70 C65 1.4(5)
C77 P5 C71 C76 166.0(2)
C83 P5 C71 C76 49.0(3)
Ru2 P5 C71 C76 -66.6(3)
C77 P5 C71 C72 -14.3(3)
C83 P5 C71 C72 -131.3(3)
Ru2 P5 C71 C72 113.2(3)
C76 C71 C72 C73 -1.0(5)
P5 C71 C72 C73 179.2(3)
C71 C72 C73 C74 -0.4(6)
C72 C73 C74 C75 0.7(6)
C73 C74 C75 C76 0.4(6)
C74 C75 C76 C71 -1.9(5)
C72 C71 C76 C75 2.2(5)
P5 C71 C76 C75 -178.1(2)
C83 P5 C77 C78 -175.8(2)
C71 P5 C77 C78 78.8(3)
Ru2 P5 C77 C78 -48.0(3)
C83 P5 C77 C82 8.3(3)
C71 P5 C77 C82 -97.0(3)
Ru2 P5 C77 C82 136.1(3)
C82 C77 C78 C79 1.4(5)
P5 C77 C78 C79 -174.8(2)
C77 C78 C79 C80 0.2(5)
C78 C79 C80 C81 -2.5(5)
C79 C80 C81 C82 3.1(6)
C80 C81 C82 C77 -1.5(5)
C78 C77 C82 C81 -0.8(5)
P5 C77 C82 C81 175.0(3)
C77 P5 C83 C85 94.2(2)
C71 P5 C83 C85 -160.52(19)
Ru2 P5 C83 C85 -38.34(19)
C77 P5 C83 C84 -40.1(3)
C71 P5 C83 C84 65.1(2)
Ru2 P5 C83 C84 -172.70(19)
C84 C83 C85 C86 -51.4(3)
P5 C83 C85 C86 172.6(2)
C84 C83 C85 P6 -177.0(2)
P5 C83 C85 P6 47.0(2)
C93 P6 C85 C86 69.6(2)
C87 P6 C85 C86 -35.6(2)
Ru2 P6 C85 C86 -158.92(19)
C93 P6 C85 C83 -167.24(19)
C87 P6 C85 C83 87.5(2)
Ru2 P6 C85 C83 -35.8(2)
C93 P6 C87 C88 -11.8(4)
C85 P6 C87 C88 94.7(3)
Ru2 P6 C87 C88 -146.2(3)
C93 P6 C87 C92 169.4(3)
C85 P6 C87 C92 -84.1(3)
Ru2 P6 C87 C92 35.1(3)
C92 C87 C88 C89 1.0(6)
P6 C87 C88 C89 -177.8(3)
C87 C88 C89 C90 -0.4(6)
C88 C89 C90 C91 0.4(6)
C89 C90 C91 C92 -1.1(6)
C90 C91 C92 C87 1.8(5)
C88 C87 C92 C91 -1.7(5)
P6 C87 C92 C91 177.1(2)
C87 P6 C93 C98 -77.1(3)
C85 P6 C93 C98 179.1(3)
Ru2 P6 C93 C98 54.3(3)
C87 P6 C93 C94 101.7(3)
C85 P6 C93 C94 -2.2(3)
Ru2 P6 C93 C94 -127.0(3)
C98 C93 C94 C95 -0.5(5)
P6 C93 C94 C95 -179.2(3)
C93 C94 C95 C96 -0.7(5)
C94 C95 C96 C97 0.0(5)
C95 C96 C97 C98 1.9(5)
C94 C93 C98 C97 2.3(5)
P6 C93 C98 C97 -178.9(3)
C96 C97 C98 C93 -3.1(5)
C105 P7 C99 C104 -61.7(4)
C111 P7 C99 C104 46.5(4)
Ru2 P7 C99 C104 176.9(3)
C105 P7 C99 C100 105.2(3)
C111 P7 C99 C100 -146.6(3)
Ru2 P7 C99 C100 -16.2(3)
C104 C99 C100 C101 -1.8(7)
P7 C99 C100 C101 -169.9(4)
C99 C100 C101 C102 -0.8(8)
C100 C101 C102 C103 2.4(8)
C101 C102 C103 C104 -1.3(8)
C100 C99 C104 C103 2.9(7)
P7 C99 C104 C103 169.9(4)
C102 C103 C104 C99 -1.5(8)
C99 P7 C105 C110 146.6(2)
C111 P7 C105 C110 31.6(3)
Ru2 P7 C105 C110 -84.2(2)
C99 P7 C105 C106 -36.8(2)
C111 P7 C105 C106 -151.7(2)
Ru2 P7 C105 C106 92.4(2)
C110 C105 C106 C107 0.4(4)
P7 C105 C106 C107 -176.5(2)
C105 C106 C107 C108 -0.7(5)
C106 C107 C108 C109 0.3(5)
C107 C108 C109 C110 0.4(5)
C108 C109 C110 C105 -0.7(5)
C106 C105 C110 C109 0.3(4)
P7 C105 C110 C109 177.0(2)
C99 P7 C111 C112 -25.0(3)
C105 P7 C111 C112 79.5(3)
Ru2 P7 C111 C112 -162.3(2)
C99 P7 C111 C113 104.9(2)
C105 P7 C111 C113 -150.7(2)
Ru2 P7 C111 C113 -32.4(2)
C112 C111 C113 C114 -58.4(4)
P7 C111 C113 C114 169.4(2)
C112 C111 C113 P8 175.2(2)
P7 C111 C113 P8 43.1(3)
C115 P8 C113 C114 -37.9(2)
C121 P8 C113 C114 66.7(2)
Ru2 P8 C113 C114 -159.47(18)
C115 P8 C113 C111 86.2(2)
C121 P8 C113 C111 -169.1(2)
Ru2 P8 C113 C111 -35.3(2)
C121 P8 C115 C120 176.7(2)
C113 P8 C115 C120 -78.7(2)
Ru2 P8 C115 C120 39.9(2)
C121 P8 C115 C116 -9.1(3)
C113 P8 C115 C116 95.5(3)
Ru2 P8 C115 C116 -146.0(2)
C120 C115 C116 C117 1.0(4)
P8 C115 C116 C117 -173.2(2)
C115 C116 C117 C118 0.0(5)
C116 C117 C118 C119 -0.9(5)
C117 C118 C119 C120 0.8(5)
C118 C119 C120 C115 0.2(4)
C116 C115 C120 C119 -1.1(4)
P8 C115 C120 C119 173.3(2)
C115 P8 C121 C126 -75.1(3)
C113 P8 C121 C126 -177.7(2)
Ru2 P8 C121 C126 56.6(3)
C115 P8 C121 C122 105.7(3)
C113 P8 C121 C122 3.1(3)
Ru2 P8 C121 C122 -122.6(2)
C126 C121 C122 C123 1.9(4)
P8 C121 C122 C123 -178.9(2)
C121 C122 C123 C124 -2.1(5)
C122 C123 C124 C125 1.0(5)
C123 C124 C125 C126 0.4(5)
C122 C121 C126 C125 -0.5(5)
P8 C121 C126 C125 -179.8(2)
C124 C125 C126 C121 -0.6(5)

loop_
_platon_squeeze_void_nr
_platon_squeeze_void_average_x
_platon_squeeze_void_average_y
_platon_squeeze_void_average_z
_platon_squeeze_void_volume
_platon_squeeze_void_count_electrons
_platon_squeeze_void_content
1 0.195 0.164 -0.012 249 98 ' '
2 -0.195 0.664 0.012 248 97 ' '
3 0.000 0.406 0.500 591 220 ' '
4 0.339 0.667 0.030 10 2 ' '
5 0.661 0.167 0.970 10 2 ' '
